data_7154961
loop_
_publ_author_name
'Berionni Berna, Beatrice'
'Nardis, Sara'
'Mandoj, Federica'
'Fronczek, Frank R.'
'Smith, Kevin M.'
'Paolesse, Roberto'

_publ_section_title
;
 Extending the corrole ring conjugation: preparation of \b,\b'-fused
 2,3-[1',2'-b]pyrazinocorroles.
;
_journal_issue 10
_journal_name_full 'Organic &amp; biomolecular chemistry'
_journal_page_first 2891
_journal_page_last 2897
_journal_paper_doi 10.1039/c5ob02572a
_journal_volume 14
_journal_year 2016
_chemical_formula_moiety 'C61 H59 N8 Cu, 0.5(C H Cl3)'
_chemical_formula_sum 'C61.5 H59.5 Cl1.5 Cu N8'
_chemical_formula_weight 1027.39
_chemical_name_systematic
; 
 ? 
;
_space_group_IT_number 2
_symmetry_cell_setting triclinic
_symmetry_space_group_name_Hall '-P 1'
_symmetry_space_group_name_H-M 'P -1'
_atom_sites_solution_hydrogens geom
_atom_sites_solution_primary direct
_atom_sites_solution_secondary difmap
_audit_creation_method SHELXL-97
_audit_update_record
;
2015-11-18 deposited with the CCDC.
2016-02-03 downloaded from the CCDC.
;
_cell_angle_alpha 105.241(5)
_cell_angle_beta 95.294(5)
_cell_angle_gamma 106.089(5)
_cell_formula_units_Z 8
_cell_length_a 21.9885(17)
_cell_length_b 23.740(2)
_cell_length_c 23.7797(18)
_cell_measurement_reflns_used 9816
_cell_measurement_temperature 100.0(5)
_cell_measurement_theta_max 66.37
_cell_measurement_theta_min 3.83
_cell_volume 11323.5(16)
_computing_cell_refinement 'Bruker SAINT'
_computing_data_collection 'Bruker APEX2'
_computing_data_reduction 'Bruker SAINT'
_computing_molecular_graphics 'ORTEP-3 for Windows (Farrugia, 1997)'
_computing_publication_material 'SHELXL-97 (Sheldrick, 2008)'
_computing_structure_refinement 'SHELXL-97 (Sheldrick, 2008)'
_computing_structure_solution 'SHELXS-97 (Sheldrick, 2008)'
_diffrn_ambient_temperature 100.0(5)
_diffrn_measured_fraction_theta_full 0.935
_diffrn_measured_fraction_theta_max 0.935
_diffrn_measurement_device_type 'Bruker Kappa APEX-II DUO'
_diffrn_measurement_method '\f and \w scans'
_diffrn_radiation_monochromator 'QUAZAR multilayer optics'
_diffrn_radiation_source 'I\mS microfocus'
_diffrn_radiation_type CuK\a
_diffrn_radiation_wavelength 1.54184
_diffrn_reflns_av_R_equivalents 0.0770
_diffrn_reflns_av_sigmaI/netI 0.1261
_diffrn_reflns_limit_h_max 25
_diffrn_reflns_limit_h_min -25
_diffrn_reflns_limit_k_max 27
_diffrn_reflns_limit_k_min -28
_diffrn_reflns_limit_l_max 28
_diffrn_reflns_limit_l_min -28
_diffrn_reflns_number 126224
_diffrn_reflns_theta_full 67.35
_diffrn_reflns_theta_max 67.35
_diffrn_reflns_theta_min 3.37
_exptl_absorpt_coefficient_mu 1.539
_exptl_absorpt_correction_T_max 0.8613
_exptl_absorpt_correction_T_min 0.6637
_exptl_absorpt_correction_type multi-scan
_exptl_absorpt_process_details 'SADABS (Sheldrick, 2004)'
_exptl_crystal_colour brown
_exptl_crystal_density_diffrn 1.205
_exptl_crystal_density_method 'not measured'
_exptl_crystal_description plate
_exptl_crystal_F_000 4312
_exptl_crystal_recrystallization_method 'Re-crystallisation from solvent: chloroform'
_exptl_crystal_size_max 0.60
_exptl_crystal_size_mid 0.20
_exptl_crystal_size_min 0.10
_refine_diff_density_max 2.405
_refine_diff_density_min -2.311
_refine_diff_density_rms 0.295
_refine_ls_extinction_coef 0.00211(9)
_refine_ls_extinction_expression Fc^*^=kFc[1+0.001xFc^2^\l^3^/sin(2\q)]^-1/4^
_refine_ls_extinction_method SHELXL
_refine_ls_goodness_of_fit_ref 1.016
_refine_ls_hydrogen_treatment constr
_refine_ls_matrix_type full
_refine_ls_number_parameters 2650
_refine_ls_number_reflns 126224
_refine_ls_number_restraints 18
_refine_ls_restrained_S_all 1.016
_refine_ls_R_factor_all 0.1604
_refine_ls_R_factor_gt 0.1213
_refine_ls_shift/su_max 0.022
_refine_ls_shift/su_mean 0.000
_refine_ls_structure_factor_coef Fsqd
_refine_ls_weighting_details 'calc w=1/[\s^2^(Fo^2^)+(0.1781P)^2^+40.1923P] where P=(Fo^2^+2Fc^2^)/3'
_refine_ls_weighting_scheme calc
_refine_ls_wR_factor_gt 0.3105
_refine_ls_wR_factor_ref 0.3412
_reflns_number_gt 28189
_reflns_number_total 38482
_reflns_threshold_expression I>2\s(I)
_cod_data_source_file c5ob02572a2.cif
_cod_data_source_block Compound6
_cod_depositor_comments
;
The following automatic conversions were performed:

'_symmetry_cell_setting' value 'Triclinic' changed to 'triclinic'
according to
/usr/data/users/saulius/crontab/automatic-downloads/rss-feeds/RSC/lib/dictionaries/cif_core.dic
dictionary named 'cif_core.dic' version 2.4.2 from 2011-04-26.

Automatic conversion script
Id: cif_fix_values 4268 2015-11-12 08:31:59Z antanas 

 Adding full bibliography for 7154960--7154962.cif.
;
_cod_original_cell_volume 11323.7(16)
_cod_original_sg_symbol_Hall '-P 1 '
_cod_original_sg_symbol_H-M 'P -1   '
_cod_original_formula_sum 'C61.50 H59.50 Cl1.50 Cu N8'
_cod_database_code 7154961

loop_
_symmetry_equiv_pos_as_xyz
'x, y, z'
'-x, -y, -z'

loop_
_atom_site_label
_atom_site_type_symbol
_atom_site_fract_x
_atom_site_fract_y
_atom_site_fract_z
_atom_site_U_iso_or_equiv
_atom_site_adp_type
_atom_site_occupancy
_atom_site_symmetry_multiplicity
_atom_site_calc_flag
_atom_site_refinement_flags
_atom_site_disorder_assembly
_atom_site_disorder_group
Cu1A Cu 0.51616(3) 0.57415(3) 0.83918(3) 0.03276(17) Uani 1 1 d . . .
N1A N 0.54677(17) 0.66149(18) 0.85076(15) 0.0324(9) Uani 1 1 d . . .
C1A C 0.59504(19) 0.6955(2) 0.82868(18) 0.0291(10) Uani 1 1 d . . .
N2A N 0.48797(19) 0.6003(2) 0.91230(17) 0.0379(9) Uani 1 1 d . . .
C2A C 0.6146(2) 0.7586(2) 0.86791(19) 0.0326(10) Uani 1 1 d . . .
N3A N 0.47193(17) 0.49034(19) 0.83149(15) 0.0325(9) Uani 1 1 d . . .
C3A C 0.5819(2) 0.7572(2) 0.91690(19) 0.0375(11) Uani 1 1 d . . .
N4A N 0.56855(16) 0.55888(17) 0.78192(15) 0.0303(8) Uani 1 1 d . . .
C4A C 0.5422(2) 0.6967(3) 0.90426(19) 0.0405(12) Uani 1 1 d . . .
N5A N 0.65782(18) 0.81019(18) 0.86557(16) 0.0363(9) Uani 1 1 d . . .
C5A C 0.5028(2) 0.6619(3) 0.9353(2) 0.0429(13) Uani 1 1 d . . .
N6A N 0.5923(2) 0.8062(2) 0.96308(18) 0.0525(12) Uani 1 1 d . . .
C6A C 0.4763(3) 0.6735(3) 0.9905(2) 0.0505(14) Uani 1 1 d . . .
N7A N 0.4131(2) 0.6089(3) 1.04107(19) 0.0533(13) Uani 1 1 d . . .
C7A C 0.4418(2) 0.6147(3) 0.9944(2) 0.0429(13) Uani 1 1 d . . .
N8A N 0.4823(2) 0.7251(2) 1.03183(19) 0.0527(12) Uani 1 1 d . . .
C8A C 0.4485(2) 0.5688(3) 0.9429(2) 0.0404(12) Uani 1 1 d . . .
C9A C 0.4250(2) 0.5062(3) 0.9245(2) 0.0381(11) Uani 1 1 d . . .
C10A C 0.4389(2) 0.4694(2) 0.87216(19) 0.0354(11) Uani 1 1 d . . .
C11A C 0.4270(2) 0.4040(2) 0.8582(2) 0.0393(11) Uani 1 1 d . . .
H11A H 0.4046 0.3778 0.8788 0.047 Uiso 1 1 calc R . .
C12A C 0.4546(2) 0.3864(3) 0.8086(2) 0.0399(12) Uani 1 1 d . . .
H12A H 0.4541 0.3459 0.7887 0.048 Uiso 1 1 calc R . .
C13A C 0.4842(2) 0.4415(3) 0.79324(19) 0.0393(12) Uani 1 1 d . . .
C14A C 0.5250(2) 0.4461(2) 0.7509(2) 0.0375(11) Uani 1 1 d . . .
C15A C 0.5634(2) 0.5011(2) 0.74511(18) 0.0320(10) Uani 1 1 d . . .
C16A C 0.6014(2) 0.5089(2) 0.70029(18) 0.0320(10) Uani 1 1 d . . .
H16A H 0.6076 0.4768 0.6701 0.038 Uiso 1 1 calc R . .
C17A C 0.6267(2) 0.5696(2) 0.70844(18) 0.0319(10) Uani 1 1 d . . .
H17A H 0.6535 0.5880 0.6848 0.038 Uiso 1 1 calc R . .
C18A C 0.6058(2) 0.6015(2) 0.75940(18) 0.0295(10) Uani 1 1 d . . .
C19A C 0.62227(19) 0.6672(2) 0.78258(18) 0.0266(9) Uani 1 1 d . . .
C20A C 0.6659(2) 0.8596(2) 0.9114(2) 0.0450(13) Uani 1 1 d . . .
C21A C 0.7095(3) 0.9188(2) 0.9078(3) 0.0558(15) Uani 1 1 d . . .
H21G H 0.6871 0.9327 0.8785 0.067 Uiso 1 1 calc R . .
H21H H 0.7481 0.9114 0.8930 0.067 Uiso 1 1 calc R . .
C22A C 0.7309(4) 0.9697(4) 0.9658(4) 0.101(3) Uani 1 1 d . . .
H22F H 0.7491 1.0095 0.9582 0.121 Uiso 1 1 calc R . .
H22G H 0.7652 0.9629 0.9907 0.121 Uiso 1 1 calc R . .
C23A C 0.6753(5) 0.9725(4) 0.9990(5) 0.126(4) Uani 1 1 d . . .
H23F H 0.6911 1.0069 1.0364 0.152 Uiso 1 1 calc R . .
H23G H 0.6419 0.9811 0.9748 0.152 Uiso 1 1 calc R . .
C24A C 0.6462(3) 0.9143(3) 1.0128(3) 0.085(3) Uani 1 1 d . . .
H24G H 0.6052 0.9150 1.0266 0.103 Uiso 1 1 calc R . .
H24H H 0.6755 0.9115 1.0454 0.103 Uiso 1 1 calc R . .
C25A C 0.6334(3) 0.8577(3) 0.9592(2) 0.0545(15) Uani 1 1 d . . .
C26A C 0.4550(3) 0.7192(3) 1.0787(2) 0.0530(15) Uani 1 1 d . . .
C27A C 0.4598(4) 0.7764(4) 1.1270(2) 0.0707(19) Uani 1 1 d . . .
H27I H 0.4271 0.7945 1.1148 0.085 Uiso 1 1 calc R . .
H27J H 0.5027 0.8069 1.1322 0.085 Uiso 1 1 calc R . .
C28A C 0.4498(4) 0.7644(4) 1.1863(3) 0.080(2) Uani 1 1 d . . .
H28I H 0.4865 0.7531 1.2022 0.096 Uiso 1 1 calc R . .
H28J H 0.4482 0.8023 1.2153 0.096 Uiso 1 1 calc R . .
C29A C 0.3891(3) 0.7140(4) 1.1782(3) 0.081(3) Uani 1 1 d . . .
H29I H 0.3527 0.7246 1.1608 0.097 Uiso 1 1 calc R . .
H29J H 0.3813 0.7087 1.2171 0.097 Uiso 1 1 calc R . .
C30A C 0.3932(3) 0.6545(4) 1.1377(3) 0.071(2) Uani 1 1 d . . .
H30I H 0.4203 0.6379 1.1602 0.085 Uiso 1 1 calc R . .
H30J H 0.3495 0.6241 1.1252 0.085 Uiso 1 1 calc R . .
C31A C 0.4205(3) 0.6619(3) 1.0832(2) 0.0524(16) Uani 1 1 d . . .
C32A C 0.3854(2) 0.4745(3) 0.9621(2) 0.0425(13) Uani 1 1 d . . .
C33A C 0.4126(3) 0.4786(4) 1.0186(3) 0.068(2) Uani 1 1 d . . .
H33A H 0.4573 0.4989 1.0325 0.081 Uiso 1 1 calc R . .
C34A C 0.3749(3) 0.4533(3) 1.0549(2) 0.0589(17) Uani 1 1 d . . .
H34A H 0.3946 0.4560 1.0932 0.071 Uiso 1 1 calc R . .
C35A C 0.3096(3) 0.4245(3) 1.0372(2) 0.0549(15) Uani 1 1 d . . .
C36A C 0.2832(2) 0.4231(2) 0.98149(18) 0.0338(10) Uani 1 1 d . . .
H36A H 0.2383 0.4038 0.9677 0.041 Uiso 1 1 calc R . .
C37A C 0.3201(2) 0.4488(2) 0.94551(19) 0.0340(10) Uani 1 1 d . . .
H37A H 0.2999 0.4487 0.9084 0.041 Uiso 1 1 calc R . .
C38A C 0.2697(3) 0.3994(3) 1.0804(2) 0.0605(17) Uani 1 1 d . . .
C39A C 0.2795(3) 0.4473(4) 1.1376(2) 0.0691(19) Uani 1 1 d . . .
H39J H 0.2510 0.4308 1.1628 0.104 Uiso 1 1 calc R . .
H39K H 0.2697 0.4829 1.1306 0.104 Uiso 1 1 calc R . .
H39L H 0.3244 0.4598 1.1574 0.104 Uiso 1 1 calc R . .
C40A C 0.1976(3) 0.3748(4) 1.0535(3) 0.0646(17) Uani 1 1 d . . .
H40J H 0.1730 0.3590 1.0815 0.097 Uiso 1 1 calc R . .
H40K H 0.1901 0.3416 1.0165 0.097 Uiso 1 1 calc R . .
H40L H 0.1836 0.4082 1.0455 0.097 Uiso 1 1 calc R . .
C41A C 0.2912(3) 0.3432(3) 1.0885(3) 0.0602(17) Uani 1 1 d . . .
H41J H 0.2704 0.3284 1.1189 0.090 Uiso 1 1 calc R . .
H41K H 0.3380 0.3564 1.1007 0.090 Uiso 1 1 calc R . .
H41L H 0.2784 0.3099 1.0509 0.090 Uiso 1 1 calc R . .
C42A C 0.5258(2) 0.3872(2) 0.71050(19) 0.0332(10) Uani 1 1 d . . .
C43A C 0.4687(2) 0.3440(2) 0.6769(2) 0.0399(11) Uani 1 1 d . . .
H43A H 0.4299 0.3541 0.6778 0.048 Uiso 1 1 calc R . .
C44A C 0.4672(3) 0.2870(2) 0.6424(2) 0.0451(13) Uani 1 1 d . . .
H44A H 0.4272 0.2589 0.6203 0.054 Uiso 1 1 calc R . .
C45A C 0.5225(3) 0.2689(2) 0.6388(2) 0.0460(14) Uani 1 1 d . . .
C46A C 0.5803(2) 0.3139(2) 0.6721(2) 0.0419(12) Uani 1 1 d . . .
H46A H 0.6196 0.3046 0.6705 0.050 Uiso 1 1 calc R . .
C47A C 0.5812(2) 0.3705(2) 0.7067(2) 0.0384(11) Uani 1 1 d . . .
H47A H 0.6211 0.3991 0.7287 0.046 Uiso 1 1 calc R . .
C48A C 0.5224(3) 0.2046(3) 0.6036(2) 0.0519(15) Uani 1 1 d . . .
C49A C 0.5475(5) 0.1729(3) 0.6427(3) 0.090(2) Uani 1 1 d . . .
H49J H 0.5418 0.1303 0.6198 0.135 Uiso 1 1 calc R . .
H49K H 0.5239 0.1730 0.6757 0.135 Uiso 1 1 calc R . .
H49L H 0.5933 0.1945 0.6583 0.135 Uiso 1 1 calc R . .
C50A C 0.4532(4) 0.1623(4) 0.5738(3) 0.091(3) Uani 1 1 d . . .
H50J H 0.4545 0.1214 0.5523 0.137 Uiso 1 1 calc R . .
H50K H 0.4350 0.1800 0.5461 0.137 Uiso 1 1 calc R . .
H50L H 0.4264 0.1588 0.6042 0.137 Uiso 1 1 calc R . .
C51A C 0.5583(5) 0.2099(3) 0.5526(3) 0.098(3) Uani 1 1 d . . .
H51J H 0.5669 0.1713 0.5353 0.147 Uiso 1 1 calc R . .
H51K H 0.5991 0.2435 0.5673 0.147 Uiso 1 1 calc R . .
H51L H 0.5320 0.2186 0.5223 0.147 Uiso 1 1 calc R . .
C52A C 0.6747(2) 0.7056(2) 0.76100(16) 0.0264(9) Uani 1 1 d . . .
C53A C 0.6648(2) 0.7516(2) 0.73804(19) 0.0321(10) Uani 1 1 d . . .
H53A H 0.6235 0.7570 0.7345 0.039 Uiso 1 1 calc R . .
C54A C 0.7151(2) 0.7893(2) 0.72035(19) 0.0369(11) Uani 1 1 d . . .
H54A H 0.7070 0.8192 0.7035 0.044 Uiso 1 1 calc R . .
C55A C 0.7761(2) 0.7848(2) 0.72648(19) 0.0352(11) Uani 1 1 d . . .
C56A C 0.7856(2) 0.7390(2) 0.7491(2) 0.0366(11) Uani 1 1 d . . .
H56A H 0.8272 0.7342 0.7532 0.044 Uiso 1 1 calc R . .
C57A C 0.7353(2) 0.6995(2) 0.76593(19) 0.0336(10) Uani 1 1 d . . .
H57A H 0.7431 0.6682 0.7809 0.040 Uiso 1 1 calc R . .
C58A C 0.8316(2) 0.8273(2) 0.7077(2) 0.0488(13) Uani 1 1 d . . .
C59A C 0.8969(3) 0.8325(5) 0.7392(5) 0.117(4) Uani 1 1 d . . .
H59J H 0.9052 0.7931 0.7255 0.176 Uiso 1 1 calc R . .
H59K H 0.8976 0.8433 0.7820 0.176 Uiso 1 1 calc R . .
H59L H 0.9301 0.8646 0.7304 0.176 Uiso 1 1 calc R . .
C60A C 0.8295(4) 0.8016(5) 0.6432(3) 0.118(4) Uani 1 1 d . . .
H60J H 0.7850 0.7880 0.6222 0.177 Uiso 1 1 calc R . .
H60K H 0.8461 0.7666 0.6362 0.177 Uiso 1 1 calc R . .
H60L H 0.8560 0.8333 0.6285 0.177 Uiso 1 1 calc R . .
C61A C 0.8237(6) 0.8894(4) 0.7206(8) 0.203(9) Uani 1 1 d . . .
H61J H 0.8161 0.9025 0.7612 0.304 Uiso 1 1 calc R . .
H61K H 0.7870 0.8879 0.6929 0.304 Uiso 1 1 calc R . .
H61L H 0.8628 0.9187 0.7160 0.304 Uiso 1 1 calc R . .
Cu1B Cu 0.40321(3) 0.66076(3) 0.79459(2) 0.02132(15) Uani 1 1 d . . .
N1B N 0.35256(16) 0.65823(15) 0.85584(13) 0.0241(8) Uani 1 1 d . . .
C1B C 0.3537(2) 0.70357(19) 0.90792(15) 0.0242(9) Uani 1 1 d . . .
N2B N 0.37324(16) 0.57377(15) 0.77820(13) 0.0205(7) Uani 1 1 d . . .
C2B C 0.31625(18) 0.6707(2) 0.94315(16) 0.0251(9) Uani 1 1 d . . .
N3B N 0.43580(15) 0.65254(15) 0.72230(13) 0.0201(7) Uani 1 1 d . . .
C3B C 0.29923(19) 0.60769(19) 0.91433(16) 0.0227(9) Uani 1 1 d . . .
N4B N 0.44217(16) 0.74736(15) 0.82670(13) 0.0226(7) Uani 1 1 d . . .
C4B C 0.32488(18) 0.60081(18) 0.86028(16) 0.0193(8) Uani 1 1 d . . .
N5B N 0.29695(17) 0.69238(16) 0.99491(13) 0.0262(8) Uani 1 1 d . . .
C5B C 0.33152(18) 0.55355(19) 0.81355(16) 0.0208(9) Uani 1 1 d . . .
N6B N 0.26528(16) 0.56451(16) 0.93587(13) 0.0255(8) Uani 1 1 d . . .
C6B C 0.30831(19) 0.48717(18) 0.79045(16) 0.0204(8) Uani 1 1 d . . .
N7B N 0.26958(15) 0.44561(16) 0.81108(14) 0.0239(8) Uani 1 1 d . . .
C7B C 0.33750(18) 0.46962(19) 0.73983(17) 0.0226(9) Uani 1 1 d . . .
N8B N 0.33115(15) 0.41119(16) 0.71343(14) 0.0237(8) Uani 1 1 d . . .
C8B C 0.37373(18) 0.52688(18) 0.73102(16) 0.0210(9) Uani 1 1 d . . .
C9B C 0.40392(18) 0.53833(18) 0.68393(16) 0.0197(8) Uani 1 1 d . . .
C10B C 0.43667(19) 0.59926(18) 0.68364(16) 0.0203(8) Uani 1 1 d . . .
C11B C 0.47806(19) 0.61323(19) 0.64222(17) 0.0245(9) Uani 1 1 d . . .
H11B H 0.4866 0.5844 0.6103 0.029 Uiso 1 1 calc R . .
C12B C 0.5028(2) 0.67613(19) 0.65773(17) 0.0265(9) Uani 1 1 d . . .
H12B H 0.5319 0.6991 0.6386 0.032 Uiso 1 1 calc R . .
C13B C 0.47634(19) 0.70098(19) 0.70842(17) 0.0247(9) Uani 1 1 d . . .
C14B C 0.49222(19) 0.76303(19) 0.74050(17) 0.0251(9) Uani 1 1 d . . .
C15B C 0.4730(2) 0.78506(18) 0.79549(17) 0.0258(9) Uani 1 1 d . . .
C16B C 0.4790(2) 0.8464(2) 0.82611(18) 0.0315(10) Uani 1 1 d . . .
H16B H 0.4989 0.8817 0.8147 0.038 Uiso 1 1 calc R . .
C17B C 0.4511(2) 0.84626(19) 0.87499(18) 0.0300(10) Uani 1 1 d . . .
H17B H 0.4477 0.8812 0.9036 0.036 Uiso 1 1 calc R . .
C18B C 0.4278(2) 0.78364(19) 0.87517(17) 0.0263(9) Uani 1 1 d . . .
C19B C 0.39198(19) 0.76411(18) 0.91750(15) 0.0195(8) Uani 1 1 d . . .
C20B C 0.2608(2) 0.6494(2) 1.01525(16) 0.0279(10) Uani 1 1 d . . .
C21B C 0.2322(2) 0.6730(2) 1.06974(18) 0.0330(10) Uani 1 1 d . . .
H21E H 0.2654 0.7090 1.0982 0.040 Uiso 1 1 calc R . .
H21F H 0.1961 0.6870 1.0573 0.040 Uiso 1 1 calc R . .
C22B C 0.2079(2) 0.6251(2) 1.10075(19) 0.0340(10) Uani 1 1 d . . .
H22D H 0.1809 0.6393 1.1289 0.041 Uiso 1 1 calc R . .
H22E H 0.2449 0.6200 1.1236 0.041 Uiso 1 1 calc R . .
C23B C 0.1685(2) 0.5634(2) 1.05630(18) 0.0331(10) Uani 1 1 d . . .
H23D H 0.1314 0.5685 1.0336 0.040 Uiso 1 1 calc R . .
H23E H 0.1517 0.5336 1.0778 0.040 Uiso 1 1 calc R . .
C24B C 0.2094(2) 0.5384(2) 1.01357(19) 0.0324(10) Uani 1 1 d . . .
H24E H 0.2401 0.5243 1.0349 0.039 Uiso 1 1 calc R . .
H24F H 0.1810 0.5025 0.9812 0.039 Uiso 1 1 calc R . .
C25B C 0.2464(2) 0.5862(2) 0.98708(17) 0.0292(10) Uani 1 1 d . . .
C26B C 0.26232(19) 0.38739(19) 0.78284(18) 0.0236(9) Uani 1 1 d . . .
C27B C 0.2213(2) 0.3390(2) 0.8054(2) 0.0345(10) Uani 1 1 d U . .
H27G H 0.2294 0.3543 0.8492 0.041 Uiso 1 1 calc R . .
H27H H 0.1756 0.3334 0.7914 0.041 Uiso 1 1 calc R . .
C28B C 0.2319(5) 0.2791(3) 0.7873(4) 0.119(4) Uani 1 1 d . . .
H28G H 0.2644 0.2787 0.8189 0.142 Uiso 1 1 calc R . .
H28H H 0.1912 0.2477 0.7869 0.142 Uiso 1 1 calc R . .
C29B C 0.2512(5) 0.2596(3) 0.7344(4) 0.102(3) Uani 1 1 d . . .
H29G H 0.2119 0.2371 0.7041 0.122 Uiso 1 1 calc R . .
H29H H 0.2732 0.2292 0.7380 0.122 Uiso 1 1 calc R . .
C30B C 0.2937(2) 0.3042(2) 0.7103(2) 0.0335(10) Uani 1 1 d . . .
H30G H 0.2798 0.2914 0.6668 0.040 Uiso 1 1 calc R . .
H30H H 0.3381 0.3024 0.7180 0.040 Uiso 1 1 calc R . .
C31B C 0.29507(19) 0.36977(19) 0.73529(18) 0.0256(9) Uani 1 1 d . . .
C32B C 0.39908(18) 0.48522(18) 0.63262(16) 0.0205(8) Uani 1 1 d . . .
C33B C 0.4526(2) 0.4688(2) 0.61563(18) 0.0271(9) Uani 1 1 d . . .
H33B H 0.4943 0.4937 0.6369 0.033 Uiso 1 1 calc R . .
C34B C 0.4466(2) 0.4172(2) 0.56858(18) 0.0305(10) Uani 1 1 d . . .
H34B H 0.4840 0.4074 0.5585 0.037 Uiso 1 1 calc R . .
C35B C 0.38706(19) 0.38001(19) 0.53636(17) 0.0255(9) Uani 1 1 d . . .
C36B C 0.33368(19) 0.39773(18) 0.55147(17) 0.0241(9) Uani 1 1 d . . .
H36B H 0.2924 0.3737 0.5287 0.029 Uiso 1 1 calc R . .
C37B C 0.3385(2) 0.44887(19) 0.59820(17) 0.0256(9) Uani 1 1 d . . .
H37B H 0.3010 0.4594 0.6070 0.031 Uiso 1 1 calc R . .
C38B C 0.3780(2) 0.3221(2) 0.4851(2) 0.0359(11) Uani 1 1 d . . .
C39B C 0.3265(3) 0.2668(2) 0.4949(3) 0.0604(17) Uani 1 1 d . . .
H39G H 0.3245 0.2286 0.4651 0.091 Uiso 1 1 calc R . .
H39H H 0.2843 0.2732 0.4911 0.091 Uiso 1 1 calc R . .
H39I H 0.3382 0.2639 0.5345 0.091 Uiso 1 1 calc R . .
C40B C 0.4396(2) 0.3040(2) 0.48207(19) 0.0337(10) Uani 1 1 d . . .
H40G H 0.4308 0.2651 0.4507 0.051 Uiso 1 1 calc R . .
H40H H 0.4546 0.2992 0.5201 0.051 Uiso 1 1 calc R . .
H40I H 0.4729 0.3362 0.4735 0.051 Uiso 1 1 calc R . .
C41B C 0.3570(3) 0.3313(3) 0.42666(19) 0.0500(14) Uani 1 1 d . . .
H41G H 0.3511 0.2937 0.3944 0.075 Uiso 1 1 calc R . .
H41H H 0.3900 0.3655 0.4206 0.075 Uiso 1 1 calc R . .
H41I H 0.3163 0.3407 0.4272 0.075 Uiso 1 1 calc R . .
C42B C 0.5300(2) 0.80962(19) 0.71517(17) 0.0264(9) Uani 1 1 d . . .
C43B C 0.5113(2) 0.8092(2) 0.65755(17) 0.0276(9) Uani 1 1 d . . .
H43B H 0.4726 0.7793 0.6345 0.033 Uiso 1 1 calc R . .
C44B C 0.5472(2) 0.85092(19) 0.63277(18) 0.0298(10) Uani 1 1 d . . .
H44B H 0.5327 0.8486 0.5931 0.036 Uiso 1 1 calc R . .
C45B C 0.6042(2) 0.89646(19) 0.66453(18) 0.0283(9) Uani 1 1 d . . .
C46B C 0.6229(2) 0.8968(2) 0.72229(18) 0.0303(10) Uani 1 1 d . . .
H46B H 0.6618 0.9265 0.7452 0.036 Uiso 1 1 calc R . .
C47B C 0.5867(2) 0.85536(19) 0.74737(18) 0.0290(10) Uani 1 1 d . . .
H47B H 0.6006 0.8581 0.7873 0.035 Uiso 1 1 calc R . .
C48B C 0.6449(2) 0.9412(2) 0.6358(2) 0.0395(12) Uani 1 1 d . . .
C49B C 0.6677(3) 0.9035(3) 0.5835(2) 0.0565(16) Uani 1 1 d . . .
H49G H 0.6913 0.9309 0.5629 0.085 Uiso 1 1 calc R . .
H49H H 0.6304 0.8723 0.5559 0.085 Uiso 1 1 calc R . .
H49I H 0.6960 0.8832 0.5985 0.085 Uiso 1 1 calc R . .
C50B C 0.7023(3) 0.9887(2) 0.6777(2) 0.0498(14) Uani 1 1 d . . .
H50G H 0.7241 1.0178 0.6577 0.075 Uiso 1 1 calc R . .
H50H H 0.7321 0.9685 0.6902 0.075 Uiso 1 1 calc R . .
H50I H 0.6884 1.0108 0.7124 0.075 Uiso 1 1 calc R . .
C51B C 0.6018(3) 0.9749(3) 0.6116(3) 0.0662(17) Uani 1 1 d . . .
H51G H 0.6263 1.0013 0.5906 0.099 Uiso 1 1 calc R . .
H51H H 0.5883 1.0001 0.6447 0.099 Uiso 1 1 calc R . .
H51I H 0.5638 0.9445 0.5844 0.099 Uiso 1 1 calc R . .
C52B C 0.3986(2) 0.81159(19) 0.97434(17) 0.0268(9) Uani 1 1 d . . .
C53B C 0.4588(2) 0.8447(2) 1.00691(19) 0.0381(11) Uani 1 1 d . . .
H53B H 0.4952 0.8366 0.9922 0.046 Uiso 1 1 calc R . .
C54B C 0.4681(2) 0.8897(2) 1.0608(2) 0.0460(13) Uani 1 1 d . . .
H54B H 0.5105 0.9122 1.0819 0.055 Uiso 1 1 calc R . .
C55B C 0.4157(2) 0.9018(2) 1.0842(2) 0.0406(12) Uani 1 1 d . . .
C56B C 0.3554(2) 0.8686(2) 1.0510(2) 0.0360(11) Uani 1 1 d . . .
H56B H 0.3190 0.8768 1.0657 0.043 Uiso 1 1 calc R . .
C57B C 0.3456(2) 0.8246(2) 0.99795(17) 0.0282(10) Uani 1 1 d . . .
H57B H 0.3031 0.8026 0.9769 0.034 Uiso 1 1 calc R . .
C58B C 0.4232(3) 0.9486(3) 1.1444(2) 0.0575(16) Uani 1 1 d . . .
C59B C 0.4928(3) 0.9856(3) 1.1708(2) 0.0674(18) Uani 1 1 d . . .
H59G H 0.4947 1.0198 1.2054 0.101 Uiso 1 1 calc R . .
H59H H 0.5138 1.0017 1.1412 0.101 Uiso 1 1 calc R . .
H59I H 0.5150 0.9590 1.1831 0.101 Uiso 1 1 calc R . .
C60B C 0.3935(6) 0.9178(4) 1.1858(3) 0.164(6) Uani 1 1 d . . .
H60G H 0.4047 0.9471 1.2258 0.246 Uiso 1 1 calc R . .
H60H H 0.4094 0.8831 1.1859 0.246 Uiso 1 1 calc R . .
H60I H 0.3467 0.9028 1.1734 0.246 Uiso 1 1 calc R . .
C61B C 0.3913(4) 0.9986(3) 1.1350(3) 0.077(2) Uani 1 1 d . . .
H61G H 0.3939 1.0281 1.1734 0.115 Uiso 1 1 calc R . .
H61H H 0.3461 0.9782 1.1161 0.115 Uiso 1 1 calc R . .
H61I H 0.4142 1.0203 1.1096 0.115 Uiso 1 1 calc R . .
Cu1C Cu 0.20509(3) 0.66618(3) 0.80130(2) 0.02309(15) Uani 1 1 d . . .
N1C N 0.17914(17) 0.57922(15) 0.76549(14) 0.0242(8) Uani 1 1 d . . .
C1C C 0.14668(18) 0.53175(18) 0.78539(16) 0.0203(8) Uani 1 1 d . . .
N2C N 0.25547(16) 0.66562(16) 0.73891(14) 0.0247(7) Uani 1 1 d . . .
C2C C 0.14680(18) 0.47553(19) 0.74074(16) 0.0206(8) Uani 1 1 d . . .
N3C N 0.22238(16) 0.75217(16) 0.82006(14) 0.0260(8) Uani 1 1 d . . .
C3C C 0.18650(18) 0.49380(19) 0.70222(16) 0.0224(9) Uani 1 1 d . . .
N4C N 0.16633(16) 0.65587(15) 0.86728(13) 0.0232(7) Uani 1 1 d . . .
C4C C 0.2077(2) 0.5598(2) 0.71911(16) 0.0250(9) Uani 1 1 d . . .
N5C N 0.11468(16) 0.41608(15) 0.73388(14) 0.0228(7) Uani 1 1 d U . .
C5C C 0.24588(19) 0.60828(19) 0.70211(16) 0.0215(9) Uani 1 1 d . . .
N6C N 0.19993(16) 0.45315(16) 0.65760(14) 0.0257(8) Uani 1 1 d . . .
C6C C 0.27528(19) 0.61557(19) 0.65065(17) 0.0239(9) Uani 1 1 d . . .
N7C N 0.28129(18) 0.57221(16) 0.60398(14) 0.0284(8) Uani 1 1 d . . .
C7C C 0.2998(2) 0.6797(2) 0.65887(17) 0.0270(9) Uani 1 1 d . . .
N8C N 0.33345(16) 0.70205(16) 0.62059(14) 0.0260(8) Uani 1 1 d . . .
C8C C 0.2830(2) 0.7120(2) 0.71473(18) 0.0286(10) Uani 1 1 d . . .
C9C C 0.2859(2) 0.77130(19) 0.73988(18) 0.0271(9) Uani 1 1 d . . .
C10C C 0.2619(2) 0.7904(2) 0.79490(18) 0.0282(9) Uani 1 1 d . . .
C11C C 0.2785(2) 0.8524(2) 0.83181(18) 0.0349(11) Uani 1 1 d . . .
H11C H 0.3043 0.8878 0.8240 0.042 Uiso 1 1 calc R . .
C12C C 0.2505(2) 0.8514(2) 0.88030(18) 0.0323(10) Uani 1 1 d . . .
H12C H 0.2538 0.8861 0.9127 0.039 Uiso 1 1 calc R . .
C13C C 0.2155(2) 0.78937(19) 0.87409(17) 0.0257(9) Uani 1 1 d . . .
C14C C 0.18207(19) 0.76656(18) 0.91495(16) 0.0233(9) Uani 1 1 d . . .
C15C C 0.15592(19) 0.70328(19) 0.90991(15) 0.0217(9) Uani 1 1 d . . .
C16C C 0.1139(2) 0.67692(19) 0.94583(16) 0.0245(9) Uani 1 1 d . . .
H16C H 0.0999 0.6991 0.9788 0.029 Uiso 1 1 calc R . .
C17C C 0.09818(19) 0.61567(19) 0.92441(16) 0.0241(9) Uani 1 1 d . . .
H17C H 0.0711 0.5867 0.9396 0.029 Uiso 1 1 calc R . .
C18C C 0.1296(2) 0.60138(18) 0.87438(16) 0.0220(9) Uani 1 1 d . . .
C19C C 0.1231(2) 0.54055(18) 0.83748(17) 0.0224(9) Uani 1 1 d . . .
C20C C 0.1221(2) 0.37619(19) 0.68596(17) 0.0244(9) Uani 1 1 d . . .
C21C C 0.0805(2) 0.3095(2) 0.67216(19) 0.0329(10) Uani 1 1 d . . .
H21A H 0.0900 0.2945 0.7061 0.040 Uiso 1 1 calc R . .
H21B H 0.0347 0.3075 0.6677 0.040 Uiso 1 1 calc R . .
C22C C 0.0907(4) 0.2682(3) 0.6178(3) 0.098(3) Uani 1 1 d . . .
H22A H 0.1097 0.2394 0.6307 0.118 Uiso 1 1 calc R . .
H22B H 0.0473 0.2433 0.5946 0.118 Uiso 1 1 calc R . .
C23C C 0.1253(3) 0.2877(3) 0.5798(3) 0.0716(18) Uani 1 1 d U . .
H23A H 0.0948 0.2892 0.5473 0.086 Uiso 1 1 calc R . .
H23B H 0.1444 0.2554 0.5623 0.086 Uiso 1 1 calc R . .
C24C C 0.1773(2) 0.3463(2) 0.5981(2) 0.0352(11) Uani 1 1 d . . .
H24A H 0.1812 0.3628 0.5640 0.042 Uiso 1 1 calc R . .
H24B H 0.2183 0.3388 0.6090 0.042 Uiso 1 1 calc R . .
C25C C 0.1678(2) 0.3939(2) 0.64957(19) 0.0296(10) Uani 1 1 d . . .
C26C C 0.3136(2) 0.5951(2) 0.56568(18) 0.0299(10) Uani 1 1 d . . .
C27C C 0.3192(2) 0.5481(2) 0.51115(18) 0.0338(11) Uani 1 1 d . . .
H27A H 0.2788 0.5337 0.4821 0.041 Uiso 1 1 calc R . .
H27B H 0.3246 0.5121 0.5223 0.041 Uiso 1 1 calc R . .
C28C C 0.3751(2) 0.5730(2) 0.4823(2) 0.0367(11) Uani 1 1 d . . .
H28A H 0.3717 0.5433 0.4432 0.044 Uiso 1 1 calc R . .
H28B H 0.4160 0.5781 0.5072 0.044 Uiso 1 1 calc R . .
C29C C 0.3754(2) 0.6351(2) 0.47418(19) 0.0385(11) Uani 1 1 d . . .
H29A H 0.4110 0.6497 0.4537 0.046 Uiso 1 1 calc R . .
H29B H 0.3345 0.6302 0.4494 0.046 Uiso 1 1 calc R . .
C30C C 0.3838(2) 0.6822(2) 0.53417(18) 0.0343(11) Uani 1 1 d . . .
H30A H 0.4292 0.6952 0.5541 0.041 Uiso 1 1 calc R . .
H30B H 0.3749 0.7189 0.5278 0.041 Uiso 1 1 calc R . .
C31C C 0.3406(2) 0.6587(2) 0.57459(17) 0.0276(9) Uani 1 1 d . . .
C32C C 0.3116(2) 0.8216(2) 0.71352(17) 0.0300(10) Uani 1 1 d . . .
C33C C 0.3723(2) 0.8359(2) 0.69884(19) 0.0333(10) Uani 1 1 d . . .
H33C H 0.3998 0.8128 0.7055 0.040 Uiso 1 1 calc R . .
C34C C 0.3933(2) 0.8828(2) 0.6748(2) 0.0412(12) Uani 1 1 d . . .
H34C H 0.4351 0.8911 0.6648 0.049 Uiso 1 1 calc R . .
C35C C 0.3560(2) 0.9186(2) 0.6644(2) 0.0450(12) Uani 1 1 d . . .
C36C C 0.2959(2) 0.9058(2) 0.6804(2) 0.0391(11) Uani 1 1 d . . .
H36C H 0.2693 0.9300 0.6748 0.047 Uiso 1 1 calc R . .
C37C C 0.2739(2) 0.8581(2) 0.70467(19) 0.0327(10) Uani 1 1 d . . .
H37C H 0.2325 0.8502 0.7153 0.039 Uiso 1 1 calc R . .
C38C C 0.3809(3) 0.9710(3) 0.6365(3) 0.0638(17) Uani 1 1 d . . .
C39C C 0.3964(6) 0.9366(5) 0.5715(5) 0.134(4) Uani 1 1 d . . .
H39A H 0.4132 0.9673 0.5514 0.200 Uiso 1 1 calc R . .
H39B H 0.3568 0.9060 0.5469 0.200 Uiso 1 1 calc R . .
H39C H 0.4285 0.9162 0.5777 0.200 Uiso 1 1 calc R . .
C40C C 0.4436(4) 1.0095(5) 0.6638(6) 0.164(6) Uani 1 1 d . . .
H40A H 0.4691 0.9850 0.6749 0.246 Uiso 1 1 calc R . .
H40B H 0.4417 1.0408 0.6993 0.246 Uiso 1 1 calc R . .
H40C H 0.4637 1.0297 0.6360 0.246 Uiso 1 1 calc R . .
C41C C 0.3328(4) 0.9924(6) 0.6152(6) 0.156(6) Uani 1 1 d . . .
H41A H 0.2929 0.9580 0.5988 0.234 Uiso 1 1 calc R . .
H41B H 0.3465 1.0106 0.5840 0.234 Uiso 1 1 calc R . .
H41C H 0.3254 1.0236 0.6476 0.234 Uiso 1 1 calc R . .
C42C C 0.17250(19) 0.81160(19) 0.96738(17) 0.0255(9) Uani 1 1 d . . .
C43C C 0.1458(2) 0.85699(19) 0.96211(18) 0.0295(10) Uani 1 1 d . . .
H43C H 0.1351 0.8608 0.9240 0.035 Uiso 1 1 calc R . .
C44C C 0.1345(2) 0.8969(2) 1.01128(18) 0.0316(10) Uani 1 1 d . . .
H44C H 0.1166 0.9277 1.0061 0.038 Uiso 1 1 calc R . .
C45C C 0.1489(2) 0.89275(19) 1.06811(19) 0.0310(10) Uani 1 1 d . . .
C46C C 0.1775(2) 0.8478(2) 1.07341(18) 0.0284(10) Uani 1 1 d . . .
H46C H 0.1895 0.8450 1.1117 0.034 Uiso 1 1 calc R . .
C47C C 0.1886(2) 0.80790(19) 1.02489(17) 0.0268(9) Uani 1 1 d . . .
H47C H 0.2073 0.7776 1.0302 0.032 Uiso 1 1 calc R . .
C48C C 0.1358(2) 0.9351(2) 1.12327(19) 0.0380(11) Uani 1 1 d . . .
C49C C 0.1967(3) 0.9665(2) 1.1694(2) 0.0526(14) Uani 1 1 d . . .
H49A H 0.1870 0.9910 1.2054 0.079 Uiso 1 1 calc R . .
H49B H 0.2288 0.9933 1.1540 0.079 Uiso 1 1 calc R . .
H49C H 0.2137 0.9353 1.1787 0.079 Uiso 1 1 calc R . .
C50C C 0.0846(3) 0.8962(3) 1.1485(2) 0.0566(15) Uani 1 1 d . . .
H50A H 0.0758 0.9225 1.1841 0.085 Uiso 1 1 calc R . .
H50B H 0.1000 0.8646 1.1588 0.085 Uiso 1 1 calc R . .
H50C H 0.0450 0.8765 1.1189 0.085 Uiso 1 1 calc R . .
C51C C 0.1109(3) 0.9851(3) 1.1092(2) 0.0540(14) Uani 1 1 d . . .
H51A H 0.1064 1.0129 1.1461 0.081 Uiso 1 1 calc R . .
H51B H 0.0689 0.9658 1.0829 0.081 Uiso 1 1 calc R . .
H51C H 0.1413 1.0085 1.0897 0.081 Uiso 1 1 calc R . .
C52C C 0.09206(19) 0.48696(18) 0.85772(16) 0.0227(9) Uani 1 1 d . . .
C53C C 0.02932(19) 0.47383(18) 0.86717(17) 0.0230(9) Uani 1 1 d . . .
H53C H 0.0047 0.4998 0.8618 0.028 Uiso 1 1 calc R . .
C54C C 0.0021(2) 0.4215(2) 0.88475(18) 0.0263(9) Uani 1 1 d . . .
H54C H -0.0413 0.4126 0.8907 0.032 Uiso 1 1 calc R . .
C55C C 0.03596(19) 0.38272(19) 0.89369(17) 0.0245(9) Uani 1 1 d . . .
C56C C 0.1001(2) 0.39795(19) 0.88507(16) 0.0253(9) Uani 1 1 d . . .
H56C H 0.1254 0.3730 0.8919 0.030 Uiso 1 1 calc R . .
C57C C 0.12712(19) 0.44856(17) 0.86681(16) 0.0222(8) Uani 1 1 d . . .
H57C H 0.1703 0.4572 0.8604 0.027 Uiso 1 1 calc R . .
C58C C 0.0078(2) 0.3270(2) 0.9147(2) 0.0431(12) Uani 1 1 d . . .
C59C C 0.0320(3) 0.3470(4) 0.9817(3) 0.094(3) Uani 1 1 d . . .
H59A H 0.0166 0.3119 0.9968 0.141 Uiso 1 1 calc R . .
H59B H 0.0157 0.3802 1.0014 0.141 Uiso 1 1 calc R . .
H59C H 0.0791 0.3617 0.9897 0.141 Uiso 1 1 calc R . .
C60C C -0.0651(2) 0.3067(2) 0.9044(2) 0.0419(12) Uani 1 1 d . . .
H60A H -0.0812 0.2688 0.9151 0.063 Uiso 1 1 calc R . .
H60B H -0.0818 0.2993 0.8626 0.063 Uiso 1 1 calc R . .
H60C H -0.0795 0.3390 0.9290 0.063 Uiso 1 1 calc R . .
C61C C 0.0255(5) 0.2727(3) 0.8801(6) 0.140(5) Uani 1 1 d . . .
H61A H 0.0005 0.2354 0.8881 0.210 Uiso 1 1 calc R . .
H61B H 0.0715 0.2795 0.8919 0.210 Uiso 1 1 calc R . .
H61C H 0.0160 0.2677 0.8376 0.210 Uiso 1 1 calc R . .
Cu1D Cu 0.03481(3) 0.58246(3) 0.70897(2) 0.02710(16) Uani 1 1 d . . .
N1D N 0.08082(17) 0.61074(18) 0.65213(15) 0.0313(9) Uani 1 1 d . . .
C1D C 0.0997(2) 0.5799(2) 0.60282(18) 0.0316(10) Uani 1 1 d . . .
N2D N 0.06081(17) 0.66922(17) 0.74978(15) 0.0304(8) Uani 1 1 d . . .
C2D C 0.1363(2) 0.6276(2) 0.57994(18) 0.0330(11) Uani 1 1 d . . .
N3D N -0.02806(16) 0.56534(16) 0.75715(14) 0.0253(8) Uani 1 1 d . . .
C3D C 0.1406(2) 0.6848(2) 0.61886(19) 0.0339(11) Uani 1 1 d . . .
N4D N 0.02541(16) 0.49909(16) 0.66716(14) 0.0274(8) Uani 1 1 d . . .
C4D C 0.1073(2) 0.6721(2) 0.66647(17) 0.0305(10) Uani 1 1 d . . .
N5D N 0.16188(17) 0.6216(2) 0.53033(16) 0.0360(9) Uani 1 1 d . . .
C5D C 0.0903(2) 0.7053(2) 0.71753(19) 0.0319(10) Uani 1 1 d . . .
N6D N 0.17020(19) 0.7384(2) 0.60959(17) 0.0413(10) Uani 1 1 d . . .
C6D C 0.0894(2) 0.7663(2) 0.7432(2) 0.0363(11) Uani 1 1 d . . .
N7D N 0.1146(2) 0.81898(19) 0.73001(17) 0.0454(10) Uani 1 1 d . . .
C7D C 0.0536(2) 0.7653(2) 0.79071(18) 0.0301(10) Uani 1 1 d . . .
N8D N 0.04309(18) 0.81515(17) 0.82363(15) 0.0329(9) Uani 1 1 d . . .
C8D C 0.0329(2) 0.7012(2) 0.79161(17) 0.0271(9) Uani 1 1 d . . .
C9D C -0.01346(19) 0.6724(2) 0.81938(17) 0.0251(9) Uani 1 1 d . . .
C10D C -0.03895(19) 0.60690(19) 0.80445(17) 0.0234(9) Uani 1 1 d . . .
C11D C -0.0818(2) 0.5736(2) 0.83519(17) 0.0274(9) Uani 1 1 d . . .
H11D H -0.0983 0.5910 0.8688 0.033 Uiso 1 1 calc R . .
C12D C -0.0945(2) 0.5124(2) 0.80728(18) 0.0279(9) Uani 1 1 d . . .
H12D H -0.1212 0.4794 0.8181 0.033 Uiso 1 1 calc R . .
C13D C -0.0601(2) 0.5068(2) 0.75853(18) 0.0285(10) Uani 1 1 d . . .
C14D C -0.0575(2) 0.4522(2) 0.71901(19) 0.0277(10) Uani 1 1 d . . .
C15D C -0.0192(2) 0.4492(2) 0.67405(18) 0.0295(10) Uani 1 1 d . . .
C16D C -0.0247(2) 0.3955(2) 0.62609(19) 0.0336(10) Uani 1 1 d . . .
H16D H -0.0506 0.3545 0.6211 0.040 Uiso 1 1 calc R . .
C17D C 0.0145(2) 0.4149(2) 0.58939(18) 0.0333(11) Uani 1 1 d . . .
H17D H 0.0207 0.3896 0.5536 0.040 Uiso 1 1 calc R . .
C18D C 0.0444(2) 0.4791(2) 0.61338(18) 0.0329(11) Uani 1 1 d . . .
C19D C 0.0822(2) 0.5170(2) 0.58421(17) 0.0298(10) Uani 1 1 d . . .
C20D C 0.1890(2) 0.6742(3) 0.5206(2) 0.0419(13) Uani 1 1 d . . .
C21D C 0.2110(3) 0.6685(3) 0.4606(2) 0.0496(14) Uani 1 1 d . . .
H21C H 0.2339 0.6375 0.4537 0.060 Uiso 1 1 calc R . .
H21D H 0.1725 0.6532 0.4290 0.060 Uiso 1 1 calc R . .
C22D C 0.2544(3) 0.7278(3) 0.4556(3) 0.0633(17) Uani 1 1 d . . .
H22C H 0.2571 0.7235 0.4135 0.076 Uiso 1 1 calc R . .
H22H H 0.2982 0.7362 0.4772 0.076 Uiso 1 1 calc R . .
C23D C 0.2302(3) 0.7812(3) 0.4806(2) 0.0600(16) Uani 1 1 d . . .
H23C H 0.1865 0.7730 0.4591 0.072 Uiso 1 1 calc R . .
H23H H 0.2588 0.8190 0.4752 0.072 Uiso 1 1 calc R . .
C24D C 0.2287(3) 0.7906(3) 0.5471(2) 0.0541(15) Uani 1 1 d . . .
H24C H 0.2734 0.8071 0.5694 0.065 Uiso 1 1 calc R . .
H24D H 0.2067 0.8214 0.5614 0.065 Uiso 1 1 calc R . .
C25D C 0.1950(2) 0.7323(3) 0.5591(2) 0.0431(12) Uani 1 1 d . . .
C26D C 0.1045(3) 0.8692(2) 0.7642(2) 0.0491(13) Uani 1 1 d . A .
C27D C 0.1345(4) 0.9286(3) 0.7517(4) 0.085(2) Uani 1 1 d . . .
H27C H 0.1127 0.9270 0.7127 0.102 Uiso 0.57(4) 1 calc PR A 1
H27D H 0.1803 0.9333 0.7494 0.102 Uiso 0.57(4) 1 calc PR A 1
H27E H 0.1814 0.9424 0.7667 0.102 Uiso 0.43(4) 1 calc PR A 2
H27F H 0.1284 0.9208 0.7082 0.102 Uiso 0.43(4) 1 calc PR A 2
C30D C 0.0571(3) 0.9246(2) 0.8489(2) 0.0516(14) Uani 1 1 d . . .
H30C H 0.0848 0.9378 0.8882 0.062 Uiso 0.57(4) 1 calc PR A 1
H30D H 0.0118 0.9134 0.8547 0.062 Uiso 0.57(4) 1 calc PR A 1
H30E H 0.0581 0.9233 0.8902 0.062 Uiso 0.43(4) 1 calc PR A 2
H30F H 0.0146 0.9267 0.8338 0.062 Uiso 0.43(4) 1 calc PR A 2
C31D C 0.0687(2) 0.8674(2) 0.8104(2) 0.0414(12) Uani 1 1 d . A .
C32D C -0.0406(2) 0.7112(2) 0.86328(18) 0.0278(9) Uani 1 1 d . . .
C33D C -0.0036(2) 0.7532(2) 0.91620(18) 0.0319(10) Uani 1 1 d . . .
H33D H 0.0395 0.7543 0.9270 0.038 Uiso 1 1 calc R . .
C34D C -0.0278(2) 0.7927(2) 0.95273(19) 0.0324(10) Uani 1 1 d . . .
H34D H -0.0011 0.8203 0.9886 0.039 Uiso 1 1 calc R . .
C35D C -0.0905(2) 0.7944(2) 0.93943(18) 0.0338(11) Uani 1 1 d . . .
C36D C -0.1281(2) 0.7520(3) 0.8869(2) 0.0436(13) Uani 1 1 d . . .
H36D H -0.1706 0.7520 0.8754 0.052 Uiso 1 1 calc R . .
C37D C -0.1042(2) 0.7099(2) 0.85108(19) 0.0367(11) Uani 1 1 d . . .
H37D H -0.1321 0.6793 0.8173 0.044 Uiso 1 1 calc R . .
C38D C -0.1150(3) 0.8417(3) 0.9795(2) 0.0514(14) Uani 1 1 d . . .
C39D C -0.1831(3) 0.8378(4) 0.9555(3) 0.075(2) Uani 1 1 d . . .
H39D H -0.1941 0.8726 0.9798 0.113 Uiso 1 1 calc R . .
H39E H -0.2133 0.7992 0.9566 0.113 Uiso 1 1 calc R . .
H39F H -0.1858 0.8391 0.9145 0.113 Uiso 1 1 calc R . .
C40D C -0.1125(4) 0.8350(4) 1.0419(2) 0.072(2) Uani 1 1 d . . .
H40D H -0.1381 0.8580 1.0637 0.109 Uiso 1 1 calc R . .
H40E H -0.0678 0.8512 1.0628 0.109 Uiso 1 1 calc R . .
H40F H -0.1299 0.7914 1.0392 0.109 Uiso 1 1 calc R . .
C41D C -0.0721(4) 0.9076(3) 0.9834(4) 0.085(2) Uani 1 1 d . . .
H41D H -0.0904 0.9380 1.0054 0.127 Uiso 1 1 calc R . .
H41E H -0.0703 0.9110 0.9434 0.127 Uiso 1 1 calc R . .
H41F H -0.0285 0.9150 1.0039 0.127 Uiso 1 1 calc R . .
C42D C -0.0966(2) 0.3925(2) 0.72398(18) 0.0296(10) Uani 1 1 d . . .
C43D C -0.1641(2) 0.3758(2) 0.71667(19) 0.0332(10) Uani 1 1 d . . .
H43D H -0.1854 0.4040 0.7104 0.040 Uiso 1 1 calc R . .
C44D C -0.1996(2) 0.3183(2) 0.7186(2) 0.0410(12) Uani 1 1 d . . .
H44D H -0.2450 0.3082 0.7140 0.049 Uiso 1 1 calc R . .
C45D C -0.1716(3) 0.2750(2) 0.72686(19) 0.0393(12) Uani 1 1 d . . .
C46D C -0.1041(3) 0.2928(2) 0.73559(19) 0.0399(12) Uani 1 1 d . . .
H46D H -0.0830 0.2648 0.7428 0.048 Uiso 1 1 calc R . .
C47D C -0.0673(2) 0.3502(2) 0.73402(18) 0.0347(11) Uani 1 1 d . . .
H47D H -0.0218 0.3606 0.7398 0.042 Uiso 1 1 calc R . .
C48D C -0.2127(3) 0.2109(2) 0.7257(2) 0.0473(13) Uani 1 1 d . . .
C49D C -0.2541(4) 0.1771(3) 0.6661(3) 0.085(2) Uani 1 1 d . . .
H49D H -0.2801 0.1362 0.6661 0.128 Uiso 1 1 calc R . .
H49E H -0.2268 0.1728 0.6359 0.128 Uiso 1 1 calc R . .
H49F H -0.2825 0.2001 0.6572 0.128 Uiso 1 1 calc R . .
C50D C -0.2500(5) 0.2154(4) 0.7751(4) 0.111(4) Uani 1 1 d . . .
H50D H -0.2600 0.1769 0.7854 0.167 Uiso 1 1 calc R . .
H50E H -0.2901 0.2228 0.7626 0.167 Uiso 1 1 calc R . .
H50F H -0.2244 0.2494 0.8097 0.167 Uiso 1 1 calc R . .
C51D C -0.1705(4) 0.1713(3) 0.7385(4) 0.087(2) Uani 1 1 d . . .
H51D H -0.1984 0.1307 0.7372 0.130 Uiso 1 1 calc R . .
H51E H -0.1436 0.1916 0.7778 0.130 Uiso 1 1 calc R . .
H51F H -0.1430 0.1667 0.7085 0.130 Uiso 1 1 calc R . .
C52D C 0.1007(2) 0.4865(2) 0.52693(17) 0.0318(10) Uani 1 1 d . . .
C53D C 0.1479(2) 0.4594(2) 0.52809(18) 0.0295(10) Uani 1 1 d . . .
H53D H 0.1668 0.4571 0.5647 0.035 Uiso 1 1 calc R . .
C54D C 0.1687(2) 0.4349(2) 0.47564(18) 0.0323(10) Uani 1 1 d . . .
H54D H 0.2005 0.4148 0.4769 0.039 Uiso 1 1 calc R . .
C55D C 0.1441(2) 0.4395(2) 0.42324(18) 0.0351(11) Uani 1 1 d . . .
C56D C 0.0981(3) 0.4685(3) 0.4223(2) 0.0443(12) Uani 1 1 d . . .
H56D H 0.0808 0.4725 0.3860 0.053 Uiso 1 1 calc R . .
C57D C 0.0765(2) 0.4920(3) 0.4736(2) 0.0457(13) Uani 1 1 d . . .
H57D H 0.0448 0.5120 0.4721 0.055 Uiso 1 1 calc R . .
C58D C 0.1669(3) 0.4143(3) 0.36499(19) 0.0437(13) Uani 1 1 d . . .
C59D C 0.2243(2) 0.3916(3) 0.3766(2) 0.0515(15) Uani 1 1 d . . .
H59D H 0.2368 0.3745 0.3389 0.077 Uiso 1 1 calc R . .
H59E H 0.2122 0.3598 0.3964 0.077 Uiso 1 1 calc R . .
H59F H 0.2605 0.4261 0.4020 0.077 Uiso 1 1 calc R . .
C60D C 0.1114(3) 0.3596(3) 0.3234(2) 0.0537(16) Uani 1 1 d . . .
H60D H 0.1197 0.3520 0.2827 0.081 Uiso 1 1 calc R . .
H60E H 0.0709 0.3692 0.3252 0.081 Uiso 1 1 calc R . .
H60F H 0.1083 0.3229 0.3358 0.081 Uiso 1 1 calc R . .
C61D C 0.1889(3) 0.4650(3) 0.3364(2) 0.0598(16) Uani 1 1 d . . .
H61D H 0.2044 0.4490 0.3000 0.090 Uiso 1 1 calc R . .
H61E H 0.2238 0.4993 0.3640 0.090 Uiso 1 1 calc R . .
H61F H 0.1528 0.4794 0.3268 0.090 Uiso 1 1 calc R . .
C28D C 0.1301(14) 0.9860(8) 0.8002(16) 0.078(8) Uani 0.57(4) 1 d P A 1
H28C H 0.1656 0.9972 0.8339 0.094 Uiso 0.57(4) 1 calc PR A 1
H28D H 0.1376 1.0208 0.7835 0.094 Uiso 0.57(4) 1 calc PR A 1
C29D C 0.0704(17) 0.9797(7) 0.8234(9) 0.078(7) Uani 0.57(4) 1 d P A 1
H29C H 0.0345 0.9727 0.7914 0.094 Uiso 0.57(4) 1 calc PR A 1
H29D H 0.0740 1.0178 0.8549 0.094 Uiso 0.57(4) 1 calc PR A 1
C28E C 0.112(2) 0.9821(9) 0.8461(17) 0.084(10) Uani 0.43(4) 1 d P A 2
H28E H 0.1545 0.9829 0.8655 0.101 Uiso 0.43(4) 1 calc PR A 2
H28F H 0.1040 1.0207 0.8659 0.101 Uiso 0.43(4) 1 calc PR A 2
C29E C 0.111(3) 0.974(2) 0.7753(16) 0.119(18) Uani 0.43(4) 1 d P A 2
H29E H 0.0668 0.9643 0.7549 0.143 Uiso 0.43(4) 1 calc PR A 2
H29F H 0.1378 1.0126 0.7699 0.143 Uiso 0.43(4) 1 calc PR A 2
C1 C 0.0391(4) 0.7717(4) 0.5817(3) 0.0766(19) Uani 1 1 d . . .
H1 H 0.0794 0.7799 0.6100 0.092 Uiso 1 1 calc R . .
Cl1A Cl -0.01020(9) 0.69573(11) 0.57160(8) 0.0918(6) Uani 1 1 d . . .
Cl2A Cl 0.05970(10) 0.77549(16) 0.51367(11) 0.1227(10) Uani 1 1 d . . .
Cl3A Cl 0.00059(14) 0.82247(16) 0.61199(17) 0.1539(13) Uani 1 1 d . . .
C2 C 0.3626(4) 0.2289(4) 0.9167(3) 0.085(2) Uani 1 1 d . . .
H2 H 0.3960 0.2184 0.9398 0.102 Uiso 1 1 calc R . .
Cl4A Cl 0.36136(12) 0.30270(12) 0.95334(9) 0.1006(7) Uani 1 1 d . . .
Cl5A Cl 0.37931(13) 0.22578(16) 0.84796(10) 0.1240(10) Uani 1 1 d . . .
Cl6A Cl 0.28420(13) 0.17805(18) 0.9143(2) 0.1647(14) Uani 1 1 d . . .

loop_
_atom_site_aniso_label
_atom_site_aniso_U_11
_atom_site_aniso_U_22
_atom_site_aniso_U_33
_atom_site_aniso_U_23
_atom_site_aniso_U_13
_atom_site_aniso_U_12
Cu1A 0.0202(3) 0.0523(4) 0.0295(3) 0.0163(3) 0.0074(3) 0.0125(3)
N1A 0.025(2) 0.048(2) 0.030(2) 0.0098(17) 0.0095(16) 0.0199(18)
C1A 0.015(2) 0.047(3) 0.025(2) 0.0071(19) -0.0001(18) 0.0132(19)
N2A 0.029(2) 0.057(3) 0.039(2) 0.022(2) 0.0116(18) 0.022(2)
C2A 0.024(2) 0.044(3) 0.028(2) 0.006(2) 0.0058(19) 0.012(2)
N3A 0.0191(19) 0.058(2) 0.0247(19) 0.0189(18) 0.0032(15) 0.0129(18)
C3A 0.027(2) 0.059(3) 0.025(2) 0.005(2) 0.010(2) 0.016(2)
N4A 0.0194(18) 0.044(2) 0.0259(18) 0.0098(16) 0.0075(15) 0.0070(16)
C4A 0.034(3) 0.068(4) 0.022(2) 0.008(2) 0.005(2) 0.025(3)
N5A 0.033(2) 0.045(2) 0.030(2) 0.0086(17) 0.0052(17) 0.0128(19)
C5A 0.044(3) 0.080(4) 0.025(2) 0.038(3) 0.010(2) 0.029(3)
N6A 0.040(3) 0.069(3) 0.039(2) -0.007(2) 0.014(2) 0.021(2)
C6A 0.039(3) 0.082(4) 0.043(3) 0.022(3) 0.020(3) 0.032(3)
N7A 0.028(2) 0.116(4) 0.044(3) 0.046(3) 0.013(2) 0.043(3)
C7A 0.030(3) 0.074(4) 0.035(3) 0.018(2) 0.011(2) 0.027(3)
N8A 0.042(3) 0.084(3) 0.041(2) 0.015(2) 0.018(2) 0.034(2)
C8A 0.024(2) 0.074(4) 0.042(3) 0.033(3) 0.016(2) 0.025(3)
C9A 0.019(2) 0.064(3) 0.039(3) 0.023(2) 0.007(2) 0.018(2)
C10A 0.016(2) 0.062(3) 0.029(2) 0.023(2) -0.0014(19) 0.008(2)
C11A 0.027(3) 0.058(3) 0.039(3) 0.026(2) 0.005(2) 0.012(2)
C12A 0.014(2) 0.055(3) 0.046(3) 0.019(2) -0.005(2) 0.003(2)
C13A 0.026(3) 0.062(3) 0.023(2) 0.016(2) -0.005(2) 0.003(2)
C14A 0.026(3) 0.059(3) 0.026(2) 0.014(2) 0.000(2) 0.012(2)
C15A 0.014(2) 0.049(3) 0.026(2) 0.010(2) -0.0047(18) 0.001(2)
C16A 0.024(2) 0.047(3) 0.023(2) 0.0111(19) 0.0010(18) 0.008(2)
C17A 0.029(2) 0.041(3) 0.022(2) 0.0031(18) 0.0071(19) 0.011(2)
C18A 0.021(2) 0.047(3) 0.021(2) 0.0097(19) 0.0001(18) 0.013(2)
C19A 0.017(2) 0.036(2) 0.025(2) 0.0069(18) 0.0033(17) 0.0066(18)
C20A 0.033(3) 0.044(3) 0.045(3) -0.003(2) 0.002(2) 0.009(2)
C21A 0.051(3) 0.039(3) 0.060(3) -0.002(2) 0.018(3) 0.001(3)
C22A 0.094(6) 0.069(5) 0.090(5) -0.027(4) 0.039(5) -0.013(4)
C23A 0.126(8) 0.061(5) 0.144(8) -0.032(5) 0.079(7) -0.004(5)
C24A 0.066(4) 0.081(5) 0.069(4) -0.034(4) 0.021(4) 0.011(4)
C25A 0.039(3) 0.055(3) 0.047(3) -0.013(3) 0.014(3) 0.004(3)
C26A 0.050(3) 0.093(5) 0.034(3) 0.026(3) 0.022(3) 0.039(3)
C27A 0.086(5) 0.102(5) 0.041(3) 0.021(3) 0.030(3) 0.051(4)
C28A 0.070(5) 0.150(7) 0.036(3) 0.023(4) 0.019(3) 0.061(5)
C29A 0.070(5) 0.179(8) 0.043(3) 0.055(4) 0.037(3) 0.087(6)
C30A 0.053(4) 0.147(7) 0.048(3) 0.054(4) 0.029(3) 0.055(4)
C31A 0.041(3) 0.109(5) 0.023(3) 0.025(3) 0.015(2) 0.040(3)
C32A 0.019(2) 0.083(4) 0.041(3) 0.038(3) 0.011(2) 0.019(2)
C33A 0.031(3) 0.131(6) 0.059(4) 0.056(4) 0.008(3) 0.025(3)
C34A 0.034(3) 0.109(5) 0.045(3) 0.046(3) 0.002(3) 0.021(3)
C35A 0.034(3) 0.098(5) 0.054(3) 0.051(3) 0.013(3) 0.026(3)
C36A 0.019(2) 0.055(3) 0.027(2) 0.015(2) 0.0007(19) 0.012(2)
C37A 0.032(3) 0.048(3) 0.024(2) 0.013(2) -0.001(2) 0.015(2)
C38A 0.040(3) 0.113(5) 0.047(3) 0.051(3) 0.015(3) 0.027(3)
C39A 0.062(4) 0.107(5) 0.040(3) 0.027(3) 0.016(3) 0.022(4)
C40A 0.047(3) 0.109(5) 0.068(4) 0.055(4) 0.031(3) 0.038(4)
C41A 0.028(3) 0.115(5) 0.059(3) 0.063(4) 0.013(3) 0.020(3)
C42A 0.031(3) 0.039(3) 0.027(2) 0.012(2) 0.004(2) 0.005(2)
C43A 0.033(3) 0.046(3) 0.038(3) 0.017(2) 0.004(2) 0.005(2)
C44A 0.039(3) 0.051(3) 0.038(3) 0.023(2) -0.001(2) -0.004(2)
C45A 0.063(4) 0.044(3) 0.028(2) 0.020(2) 0.013(2) 0.002(3)
C46A 0.039(3) 0.055(3) 0.037(3) 0.019(2) 0.011(2) 0.017(3)
C47A 0.037(3) 0.042(3) 0.032(2) 0.014(2) 0.005(2) 0.005(2)
C48A 0.071(4) 0.050(3) 0.026(2) 0.016(2) 0.011(3) 0.001(3)
C49A 0.149(8) 0.061(4) 0.064(4) 0.020(3) 0.022(5) 0.036(5)
C50A 0.086(5) 0.069(5) 0.081(5) -0.008(4) 0.016(4) -0.006(4)
C51A 0.153(8) 0.063(4) 0.084(5) 0.021(4) 0.083(5) 0.025(5)
C52A 0.024(2) 0.040(2) 0.0120(19) 0.0023(17) 0.0046(17) 0.0103(19)
C53A 0.024(2) 0.037(2) 0.031(2) 0.0047(19) -0.0004(19) 0.010(2)
C54A 0.036(3) 0.044(3) 0.027(2) 0.008(2) 0.004(2) 0.010(2)
C55A 0.034(3) 0.037(2) 0.030(2) 0.0043(19) 0.008(2) 0.007(2)
C56A 0.029(3) 0.041(3) 0.045(3) 0.017(2) 0.015(2) 0.014(2)
C57A 0.030(3) 0.040(2) 0.032(2) 0.0098(19) 0.008(2) 0.013(2)
C58A 0.034(3) 0.043(3) 0.065(3) 0.013(2) 0.020(3) 0.005(2)
C59A 0.042(4) 0.143(8) 0.170(9) 0.111(7) -0.008(5) -0.016(5)
C60A 0.077(5) 0.157(9) 0.066(5) 0.029(5) 0.031(4) -0.049(6)
C61A 0.129(9) 0.057(5) 0.47(3) 0.105(9) 0.189(13) 0.028(5)
Cu1B 0.0215(3) 0.0255(3) 0.0115(3) 0.0018(2) 0.0050(2) 0.0018(2)
N1B 0.0231(18) 0.0256(18) 0.0137(16) -0.0011(13) 0.0006(14) -0.0007(15)
C1B 0.024(2) 0.035(2) 0.0074(18) 0.0015(16) 0.0013(16) 0.0047(19)
N2B 0.0193(18) 0.0309(18) 0.0117(15) 0.0092(14) 0.0044(13) 0.0055(15)
C2B 0.013(2) 0.038(2) 0.0160(19) 0.0010(17) 0.0037(16) 0.0018(18)
N3B 0.0192(17) 0.0253(17) 0.0119(15) 0.0032(13) 0.0027(13) 0.0032(14)
C3B 0.015(2) 0.032(2) 0.0158(19) 0.0061(17) 0.0002(16) 0.0021(17)
N4B 0.0216(18) 0.0310(18) 0.0133(15) 0.0067(14) 0.0052(14) 0.0049(15)
C4B 0.018(2) 0.030(2) 0.0190(19) 0.0137(16) 0.0069(16) 0.0136(17)
N5B 0.029(2) 0.0336(19) 0.0138(16) 0.0033(14) 0.0052(15) 0.0105(16)
C5B 0.0108(19) 0.030(2) 0.0113(18) -0.0001(16) -0.0035(15) -0.0019(17)
N6B 0.0245(19) 0.0378(19) 0.0072(15) 0.0054(14) 0.0040(14) -0.0001(16)
C6B 0.0155(19) 0.026(2) 0.0152(19) 0.0056(16) -0.0037(16) 0.0025(17)
N7B 0.0130(17) 0.037(2) 0.0231(17) 0.0161(15) 0.0013(14) 0.0036(15)
C7B 0.0085(19) 0.032(2) 0.020(2) 0.0051(17) -0.0016(16) -0.0004(17)
N8B 0.0148(17) 0.0316(19) 0.0191(16) 0.0058(14) 0.0008(14) 0.0008(15)
C8B 0.016(2) 0.023(2) 0.0156(19) -0.0026(16) -0.0005(16) 0.0017(17)
C9B 0.016(2) 0.026(2) 0.0127(18) 0.0027(15) 0.0001(16) 0.0044(17)
C10B 0.016(2) 0.027(2) 0.0154(19) 0.0056(16) -0.0024(16) 0.0041(17)
C11B 0.022(2) 0.028(2) 0.0167(19) -0.0009(16) 0.0050(17) 0.0042(18)
C12B 0.024(2) 0.031(2) 0.019(2) 0.0088(17) 0.0067(17) 0.0002(18)
C13B 0.017(2) 0.032(2) 0.018(2) 0.0041(17) 0.0064(17) 0.0002(18)
C14B 0.021(2) 0.029(2) 0.021(2) 0.0078(17) 0.0048(17) 0.0001(18)
C15B 0.025(2) 0.024(2) 0.018(2) -0.0001(16) 0.0020(17) -0.0014(18)
C16B 0.031(2) 0.034(2) 0.028(2) 0.0090(18) 0.0091(19) 0.007(2)
C17B 0.034(3) 0.024(2) 0.029(2) 0.0077(17) 0.0079(19) 0.0041(19)
C18B 0.027(2) 0.024(2) 0.022(2) -0.0012(16) 0.0020(18) 0.0078(18)
C19B 0.020(2) 0.030(2) 0.0050(17) 0.0021(15) 0.0033(15) 0.0048(17)
C20B 0.019(2) 0.047(3) 0.0139(19) 0.0082(18) 0.0024(17) 0.005(2)
C21B 0.037(3) 0.040(2) 0.019(2) 0.0021(18) 0.0122(19) 0.012(2)
C22B 0.039(3) 0.048(3) 0.024(2) 0.019(2) 0.014(2) 0.017(2)
C23B 0.035(3) 0.044(3) 0.025(2) 0.0134(19) 0.014(2) 0.013(2)
C24B 0.034(3) 0.036(2) 0.026(2) 0.0108(19) 0.013(2) 0.004(2)
C25B 0.025(2) 0.044(3) 0.020(2) 0.0156(19) 0.0073(18) 0.007(2)
C26B 0.016(2) 0.029(2) 0.027(2) 0.0111(18) 0.0024(17) 0.0065(17)
C27B 0.0341(13) 0.0341(13) 0.0343(13) 0.0117(9) 0.0052(9) 0.0080(9)
C28B 0.206(10) 0.062(4) 0.166(8) 0.082(5) 0.167(8) 0.077(5)
C29B 0.170(8) 0.037(3) 0.117(6) 0.027(3) 0.107(6) 0.032(4)
C30B 0.023(2) 0.035(2) 0.041(3) 0.009(2) 0.008(2) 0.007(2)
C31B 0.014(2) 0.031(2) 0.025(2) 0.0042(17) -0.0002(17) 0.0024(18)
C32B 0.016(2) 0.026(2) 0.0143(19) 0.0070(16) -0.0014(16) 0.0000(17)
C33B 0.015(2) 0.035(2) 0.023(2) 0.0009(18) 0.0003(17) 0.0032(18)
C34B 0.028(2) 0.039(2) 0.020(2) 0.0015(18) 0.0063(19) 0.010(2)
C35B 0.020(2) 0.032(2) 0.018(2) 0.0005(17) 0.0042(17) 0.0049(18)
C36B 0.018(2) 0.024(2) 0.020(2) -0.0027(16) 0.0011(17) 0.0002(17)
C37B 0.020(2) 0.034(2) 0.020(2) 0.0059(17) 0.0087(17) 0.0065(18)
C38B 0.024(2) 0.036(2) 0.037(3) -0.001(2) 0.010(2) 0.002(2)
C39B 0.050(3) 0.023(2) 0.084(4) -0.010(3) 0.020(3) -0.005(2)
C40B 0.036(3) 0.037(2) 0.028(2) 0.0023(19) 0.013(2) 0.016(2)
C41B 0.050(3) 0.073(4) 0.019(2) -0.010(2) 0.001(2) 0.029(3)
C42B 0.026(2) 0.028(2) 0.022(2) 0.0038(17) 0.0051(18) 0.0060(19)
C43B 0.026(2) 0.030(2) 0.022(2) 0.0053(17) 0.0041(18) 0.0035(19)
C44B 0.035(3) 0.029(2) 0.022(2) 0.0047(17) 0.0030(19) 0.007(2)
C45B 0.031(2) 0.030(2) 0.023(2) 0.0085(18) 0.0106(19) 0.007(2)
C46B 0.025(2) 0.029(2) 0.024(2) -0.0020(17) 0.0060(18) -0.0018(19)
C47B 0.038(3) 0.030(2) 0.017(2) 0.0059(17) 0.0055(19) 0.009(2)
C48B 0.048(3) 0.031(2) 0.031(2) 0.0087(19) 0.015(2) -0.001(2)
C49B 0.070(4) 0.051(3) 0.036(3) 0.009(2) 0.029(3) -0.004(3)
C50B 0.058(3) 0.042(3) 0.037(3) 0.009(2) 0.016(3) -0.004(3)
C51B 0.068(4) 0.064(4) 0.077(4) 0.051(3) 0.017(3) 0.006(3)
C52B 0.023(2) 0.027(2) 0.023(2) -0.0004(17) 0.0057(18) 0.0035(18)
C53B 0.033(3) 0.039(3) 0.032(2) -0.003(2) 0.008(2) 0.009(2)
C54B 0.033(3) 0.052(3) 0.034(3) -0.003(2) -0.004(2) 0.003(2)
C55B 0.038(3) 0.040(3) 0.033(2) -0.004(2) 0.000(2) 0.010(2)
C56B 0.030(3) 0.036(2) 0.035(2) -0.001(2) 0.014(2) 0.006(2)
C57B 0.020(2) 0.035(2) 0.022(2) -0.0009(18) 0.0022(17) 0.0048(18)
C58B 0.055(4) 0.064(4) 0.037(3) -0.013(3) 0.005(3) 0.021(3)
C59B 0.083(5) 0.051(3) 0.037(3) -0.019(3) -0.011(3) 0.008(3)
C60B 0.228(12) 0.113(7) 0.039(4) -0.038(4) 0.070(6) -0.080(8)
C61B 0.085(5) 0.059(4) 0.070(4) -0.006(3) 0.017(4) 0.022(4)
Cu1C 0.0261(3) 0.0272(3) 0.0150(3) 0.0071(2) 0.0056(2) 0.0054(3)
N1C 0.0271(19) 0.0266(18) 0.0186(17) 0.0072(14) 0.0080(15) 0.0065(15)
C1C 0.016(2) 0.024(2) 0.0166(19) 0.0064(16) 0.0012(16) 0.0004(17)
N2C 0.0227(18) 0.0281(18) 0.0223(17) 0.0084(14) 0.0055(14) 0.0049(15)
C2C 0.015(2) 0.032(2) 0.0141(19) 0.0074(16) -0.0016(16) 0.0056(17)
N3C 0.0261(19) 0.0310(18) 0.0235(18) 0.0139(15) 0.0063(15) 0.0069(16)
C3C 0.0115(19) 0.037(2) 0.0157(19) 0.0072(17) -0.0047(16) 0.0062(18)
N4C 0.0228(18) 0.0254(17) 0.0152(16) 0.0037(13) -0.0007(14) 0.0015(15)
C4C 0.022(2) 0.041(2) 0.0151(19) 0.0084(17) 0.0056(17) 0.0137(19)
N5C 0.0229(11) 0.0225(10) 0.0206(10) 0.0045(8) 0.0049(8) 0.0050(8)
C5C 0.015(2) 0.033(2) 0.0102(18) 0.0029(16) -0.0070(16) 0.0048(17)
N6C 0.0212(19) 0.033(2) 0.0167(17) 0.0018(14) -0.0008(14) 0.0050(16)
C6C 0.022(2) 0.032(2) 0.020(2) 0.0109(17) 0.0031(17) 0.0094(18)
N7C 0.039(2) 0.0307(19) 0.0159(16) 0.0085(14) 0.0140(15) 0.0081(16)
C7C 0.027(2) 0.038(2) 0.020(2) 0.0100(18) 0.0089(18) 0.013(2)
N8C 0.0240(19) 0.0329(19) 0.0261(18) 0.0166(15) 0.0063(15) 0.0089(15)
C8C 0.020(2) 0.041(3) 0.025(2) 0.0132(19) 0.0002(18) 0.0082(19)
C9C 0.027(2) 0.029(2) 0.024(2) 0.0128(17) 0.0037(18) 0.0016(19)
C10C 0.025(2) 0.035(2) 0.023(2) 0.0149(18) 0.0035(18) 0.0020(19)
C11C 0.041(3) 0.031(2) 0.026(2) 0.0108(18) 0.009(2) -0.001(2)
C12C 0.033(3) 0.029(2) 0.025(2) 0.0038(18) 0.0047(19) -0.001(2)
C13C 0.025(2) 0.026(2) 0.021(2) 0.0055(17) -0.0011(18) 0.0045(18)
C14C 0.023(2) 0.025(2) 0.0169(19) 0.0056(16) 0.0015(17) 0.0008(17)
C15C 0.025(2) 0.033(2) 0.0082(17) 0.0055(16) 0.0045(16) 0.0117(18)
C16C 0.028(2) 0.030(2) 0.0118(18) 0.0050(16) 0.0062(17) 0.0031(18)
C17C 0.022(2) 0.036(2) 0.0096(18) 0.0047(16) 0.0024(16) 0.0034(18)
C18C 0.024(2) 0.024(2) 0.0184(19) 0.0077(16) 0.0047(17) 0.0075(18)
C19C 0.023(2) 0.021(2) 0.020(2) 0.0065(16) 0.0012(17) 0.0028(17)
C20C 0.023(2) 0.028(2) 0.019(2) 0.0009(16) 0.0003(17) 0.0110(18)
C21C 0.024(2) 0.031(2) 0.032(2) 0.0013(19) 0.001(2) 0.0005(19)
C22C 0.121(6) 0.040(3) 0.089(5) -0.024(3) 0.072(5) -0.024(4)
C23C 0.071(2) 0.071(2) 0.070(2) 0.0180(11) 0.0160(10) 0.0207(11)
C24C 0.029(2) 0.039(3) 0.032(2) -0.002(2) 0.009(2) 0.012(2)
C25C 0.018(2) 0.036(3) 0.029(2) 0.0004(19) -0.0066(18) 0.012(2)
C26C 0.029(2) 0.042(3) 0.025(2) 0.0120(19) 0.0130(19) 0.017(2)
C27C 0.045(3) 0.042(3) 0.017(2) 0.0076(18) 0.009(2) 0.017(2)
C28C 0.033(3) 0.048(3) 0.026(2) 0.004(2) 0.010(2) 0.013(2)
C29C 0.034(3) 0.058(3) 0.021(2) 0.014(2) 0.009(2) 0.008(2)
C30C 0.031(3) 0.046(3) 0.024(2) 0.0105(19) 0.0104(19) 0.006(2)
C31C 0.026(2) 0.033(2) 0.021(2) 0.0055(18) 0.0060(18) 0.0068(19)
C32C 0.031(2) 0.035(2) 0.017(2) 0.0065(17) 0.0041(18) 0.001(2)
C33C 0.036(3) 0.035(2) 0.033(2) 0.0181(19) 0.016(2) 0.006(2)
C34C 0.033(3) 0.045(3) 0.050(3) 0.027(2) 0.016(2) 0.005(2)
C35C 0.040(3) 0.043(3) 0.065(3) 0.036(3) 0.020(3) 0.011(2)
C36C 0.038(3) 0.042(3) 0.045(3) 0.026(2) 0.015(2) 0.009(2)
C37C 0.026(2) 0.034(2) 0.038(2) 0.0124(19) 0.012(2) 0.006(2)
C38C 0.052(4) 0.071(4) 0.094(5) 0.062(4) 0.030(3) 0.019(3)
C39C 0.157(10) 0.142(9) 0.150(9) 0.104(8) 0.072(8) 0.051(8)
C40C 0.084(6) 0.149(9) 0.259(14) 0.168(10) -0.037(8) -0.041(6)
C41C 0.080(6) 0.200(12) 0.252(14) 0.204(12) 0.020(7) 0.017(7)
C42C 0.018(2) 0.032(2) 0.021(2) 0.0066(17) -0.0013(17) 0.0021(18)
C43C 0.030(2) 0.032(2) 0.021(2) 0.0025(17) 0.0036(18) 0.006(2)
C44C 0.030(2) 0.030(2) 0.027(2) 0.0039(18) -0.0007(19) 0.005(2)
C45C 0.025(2) 0.027(2) 0.033(2) 0.0033(18) 0.0038(19) 0.0030(19)
C46C 0.028(2) 0.033(2) 0.018(2) 0.0057(17) 0.0011(18) 0.0040(19)
C47C 0.025(2) 0.024(2) 0.025(2) 0.0042(17) 0.0036(18) 0.0012(18)
C48C 0.040(3) 0.043(3) 0.027(2) 0.002(2) 0.003(2) 0.015(2)
C49C 0.061(4) 0.042(3) 0.037(3) -0.008(2) -0.005(3) 0.010(3)
C50C 0.071(4) 0.059(3) 0.040(3) 0.001(2) 0.034(3) 0.025(3)
C51C 0.065(4) 0.055(3) 0.039(3) -0.002(2) 0.006(3) 0.030(3)
C52C 0.023(2) 0.027(2) 0.0160(19) 0.0067(16) 0.0043(17) 0.0041(18)
C53C 0.020(2) 0.026(2) 0.023(2) 0.0111(16) 0.0033(17) 0.0050(17)
C54C 0.017(2) 0.037(2) 0.030(2) 0.0166(19) 0.0072(18) 0.0097(19)
C55C 0.017(2) 0.034(2) 0.021(2) 0.0079(17) 0.0047(17) 0.0044(18)
C56C 0.024(2) 0.031(2) 0.021(2) 0.0061(17) 0.0058(17) 0.0102(18)
C57C 0.016(2) 0.024(2) 0.025(2) 0.0067(16) 0.0066(17) 0.0025(17)
C58C 0.028(3) 0.047(3) 0.074(4) 0.038(3) 0.029(2) 0.018(2)
C59C 0.033(3) 0.167(8) 0.098(5) 0.113(6) -0.006(3) -0.008(4)
C60C 0.029(3) 0.039(3) 0.056(3) 0.021(2) 0.012(2) 0.000(2)
C61C 0.123(7) 0.066(5) 0.318(15) 0.113(7) 0.173(9) 0.068(5)
Cu1D 0.0203(3) 0.0377(3) 0.0228(3) 0.0084(3) 0.0056(2) 0.0083(3)
N1D 0.0200(19) 0.040(2) 0.0246(19) 0.0018(16) 0.0044(15) 0.0028(17)
C1D 0.020(2) 0.051(3) 0.025(2) 0.006(2) 0.0083(18) 0.017(2)
N2D 0.0202(18) 0.037(2) 0.0285(19) 0.0055(16) 0.0049(15) 0.0052(16)
C2D 0.020(2) 0.054(3) 0.021(2) 0.011(2) 0.0000(19) 0.008(2)
N3D 0.0196(18) 0.0339(19) 0.0234(17) 0.0067(15) 0.0043(14) 0.0115(15)
C3D 0.023(2) 0.047(3) 0.027(2) 0.011(2) 0.0047(19) 0.003(2)
N4D 0.0235(19) 0.035(2) 0.0251(18) 0.0091(15) 0.0033(15) 0.0118(16)
C4D 0.020(2) 0.055(3) 0.015(2) 0.0158(19) -0.0009(17) 0.006(2)
N5D 0.0196(19) 0.059(3) 0.030(2) 0.0127(18) 0.0059(16) 0.0129(19)
C5D 0.018(2) 0.040(3) 0.030(2) 0.0093(19) 0.0077(19) -0.0029(19)
N6D 0.034(2) 0.055(2) 0.036(2) 0.0168(19) 0.0163(18) 0.0080(19)
C6D 0.020(2) 0.048(3) 0.038(3) 0.016(2) 0.008(2) 0.003(2)
N7D 0.051(3) 0.044(2) 0.037(2) 0.0123(19) 0.018(2) 0.005(2)
C7D 0.022(2) 0.042(3) 0.023(2) 0.0132(19) 0.0010(18) 0.003(2)
N8D 0.035(2) 0.032(2) 0.0299(19) 0.0089(16) 0.0084(17) 0.0071(17)
C8D 0.024(2) 0.035(2) 0.017(2) 0.0059(17) 0.0004(17) 0.0041(19)
C9D 0.014(2) 0.036(2) 0.023(2) 0.0080(18) -0.0010(17) 0.0061(18)
C10D 0.017(2) 0.033(2) 0.021(2) 0.0093(17) 0.0024(17) 0.0075(18)
C11D 0.029(2) 0.038(2) 0.022(2) 0.0144(18) 0.0099(18) 0.015(2)
C12D 0.020(2) 0.038(2) 0.027(2) 0.0144(19) 0.0044(18) 0.0064(19)
C13D 0.024(2) 0.037(2) 0.027(2) 0.0170(19) 0.0058(18) 0.0072(19)
C14D 0.022(2) 0.031(2) 0.032(2) 0.0122(19) -0.0009(19) 0.0099(19)
C15D 0.024(2) 0.046(3) 0.024(2) 0.0159(19) 0.0054(18) 0.015(2)
C16D 0.029(2) 0.038(2) 0.034(2) 0.007(2) 0.001(2) 0.017(2)
C17D 0.034(3) 0.057(3) 0.018(2) 0.014(2) 0.0089(19) 0.024(2)
C18D 0.027(2) 0.052(3) 0.020(2) 0.009(2) 0.0003(19) 0.017(2)
C19D 0.015(2) 0.060(3) 0.018(2) 0.012(2) 0.0009(17) 0.018(2)
C20D 0.016(2) 0.074(4) 0.034(3) 0.022(3) 0.001(2) 0.006(2)
C21D 0.036(3) 0.087(4) 0.032(3) 0.026(3) 0.012(2) 0.019(3)
C22D 0.051(4) 0.100(5) 0.044(3) 0.034(3) 0.020(3) 0.017(3)
C23D 0.060(4) 0.071(4) 0.050(3) 0.026(3) 0.024(3) 0.010(3)
C24D 0.048(3) 0.062(3) 0.050(3) 0.025(3) 0.020(3) 0.003(3)
C25D 0.028(3) 0.057(3) 0.036(3) 0.013(2) 0.014(2) -0.002(2)
C26D 0.052(3) 0.036(3) 0.055(3) 0.014(2) 0.020(3) 0.003(2)
C27D 0.114(6) 0.040(4) 0.097(5) 0.021(4) 0.061(5) 0.004(4)
C30D 0.072(4) 0.034(3) 0.044(3) 0.010(2) 0.018(3) 0.009(3)
C31D 0.043(3) 0.038(3) 0.034(3) 0.008(2) 0.005(2) 0.002(2)
C32D 0.024(2) 0.034(2) 0.024(2) 0.0113(18) 0.0037(18) 0.0047(19)
C33D 0.026(2) 0.043(3) 0.026(2) 0.012(2) 0.0001(19) 0.008(2)
C34D 0.028(3) 0.033(2) 0.026(2) 0.0046(19) -0.0049(19) 0.002(2)
C35D 0.032(3) 0.043(3) 0.024(2) 0.0057(19) 0.007(2) 0.012(2)
C36D 0.024(2) 0.067(3) 0.030(3) 0.002(2) 0.004(2) 0.013(2)
C37D 0.029(3) 0.057(3) 0.025(2) 0.007(2) 0.014(2) 0.016(2)
C38D 0.040(3) 0.064(4) 0.038(3) -0.003(3) -0.001(2) 0.018(3)
C39D 0.057(4) 0.096(5) 0.063(4) -0.008(4) 0.009(3) 0.039(4)
C40D 0.085(5) 0.098(5) 0.042(3) 0.006(3) 0.023(3) 0.050(4)
C41D 0.078(5) 0.050(4) 0.121(6) 0.004(4) 0.013(4) 0.035(4)
C42D 0.031(3) 0.037(2) 0.023(2) 0.0124(18) 0.0081(19) 0.010(2)
C43D 0.038(3) 0.030(2) 0.034(2) 0.0110(19) 0.005(2) 0.014(2)
C44D 0.038(3) 0.046(3) 0.035(3) 0.010(2) 0.009(2) 0.007(2)
C45D 0.064(4) 0.031(2) 0.022(2) 0.0072(18) 0.013(2) 0.012(2)
C46D 0.055(3) 0.042(3) 0.028(2) 0.013(2) 0.008(2) 0.019(3)
C47D 0.043(3) 0.041(3) 0.027(2) 0.0101(19) 0.011(2) 0.022(2)
C48D 0.060(3) 0.034(3) 0.037(3) 0.005(2) 0.016(2) 0.000(2)
C49D 0.116(6) 0.048(4) 0.066(4) 0.023(3) -0.008(4) -0.011(4)
C50D 0.157(8) 0.064(5) 0.099(6) 0.022(4) 0.085(6) -0.004(5)
C51D 0.098(6) 0.055(4) 0.098(5) 0.034(4) -0.002(5) 0.005(4)
C52D 0.025(2) 0.043(3) 0.016(2) -0.0003(18) 0.0017(18) 0.003(2)
C53D 0.024(2) 0.048(3) 0.019(2) 0.0113(18) 0.0060(18) 0.013(2)
C54D 0.021(2) 0.052(3) 0.025(2) 0.011(2) 0.0033(18) 0.014(2)
C55D 0.033(3) 0.049(3) 0.017(2) -0.0013(19) 0.0038(19) 0.013(2)
C56D 0.042(3) 0.065(3) 0.029(3) 0.015(2) 0.002(2) 0.022(3)
C57D 0.031(3) 0.063(3) 0.044(3) 0.014(3) 0.008(2) 0.020(3)
C58D 0.045(3) 0.066(3) 0.019(2) 0.004(2) 0.006(2) 0.024(3)
C59D 0.031(3) 0.088(4) 0.031(3) 0.004(3) 0.002(2) 0.026(3)
C60D 0.052(3) 0.081(4) 0.020(2) -0.014(2) -0.005(2) 0.039(3)
C61D 0.066(4) 0.096(5) 0.031(3) 0.022(3) 0.027(3) 0.038(4)
C28D 0.107(14) 0.014(7) 0.12(2) 0.022(10) 0.064(15) 0.009(8)
C29D 0.125(19) 0.038(6) 0.071(10) 0.023(6) 0.035(10) 0.011(9)
C28E 0.14(3) 0.044(9) 0.075(18) 0.008(10) 0.061(18) 0.040(13)
C29E 0.20(4) 0.07(2) 0.065(19) 0.023(15) 0.06(2) -0.01(2)
C1 0.077(5) 0.090(5) 0.076(4) 0.031(4) 0.025(4) 0.038(4)
Cl1A 0.0717(12) 0.1067(15) 0.0798(11) 0.0378(11) -0.0062(9) -0.0016(11)
Cl2A 0.0601(11) 0.225(3) 0.1152(16) 0.108(2) 0.0277(11) 0.0378(15)
Cl3A 0.1035(18) 0.151(3) 0.203(3) 0.001(2) 0.0284(19) 0.0824(19)
C2 0.085(5) 0.096(6) 0.079(5) 0.023(4) 0.032(4) 0.034(5)
Cl4A 0.1212(17) 0.1225(17) 0.0903(13) 0.0497(12) 0.0369(12) 0.0662(15)
Cl5A 0.1146(18) 0.201(3) 0.0879(14) 0.0417(16) 0.0293(13) 0.097(2)
Cl6A 0.0774(16) 0.150(3) 0.256(4) 0.054(3) 0.032(2) 0.0249(17)

loop_
_atom_type_symbol
_atom_type_description
_atom_type_scat_dispersion_real
_atom_type_scat_dispersion_imag
_atom_type_scat_source
C C 0.0181 0.0091 'International Tables Vol C Tables 4.2.6.8 and 6.1.1.4'
H H 0.0000 0.0000 'International Tables Vol C Tables 4.2.6.8 and 6.1.1.4'
N N 0.0311 0.0180 'International Tables Vol C Tables 4.2.6.8 and 6.1.1.4'
Cu Cu -1.9646 0.5888 'International Tables Vol C Tables 4.2.6.8 and 6.1.1.4'
Cl Cl 0.3639 0.7018 'International Tables Vol C Tables 4.2.6.8 and 6.1.1.4'

loop_
_geom_angle_atom_site_label_1
_geom_angle_atom_site_label_2
_geom_angle_atom_site_label_3
_geom_angle
N4A Cu1A N2A 162.67(16)
N4A Cu1A N3A 97.09(16)
N2A Cu1A N3A 90.65(17)
N4A Cu1A N1A 91.91(16)
N2A Cu1A N1A 82.11(17)
N3A Cu1A N1A 169.65(15)
C4A N1A C1A 108.9(4)
C4A N1A Cu1A 114.5(3)
C1A N1A Cu1A 130.2(3)
N1A C1A C19A 121.3(4)
N1A C1A C2A 106.7(3)
C19A C1A C2A 131.3(4)
C5A N2A C8A 112.5(4)
C5A N2A Cu1A 114.6(3)
C8A N2A Cu1A 132.3(4)
N5A C2A C3A 122.1(4)
N5A C2A C1A 131.2(4)
C3A C2A C1A 106.6(4)
C10A N3A C13A 108.6(4)
C10A N3A Cu1A 125.9(3)
C13A N3A Cu1A 123.1(3)
N6A C3A C4A 131.8(4)
N6A C3A C2A 122.4(5)
C4A C3A C2A 105.8(4)
C18A N4A C15A 107.3(3)
C18A N4A Cu1A 126.3(3)
C15A N4A Cu1A 124.6(3)
N1A C4A C3A 111.3(4)
N1A C4A C5A 112.5(5)
C3A C4A C5A 136.0(4)
C20A N5A C2A 114.7(4)
N2A C5A C4A 114.8(4)
N2A C5A C6A 107.2(5)
C4A C5A C6A 137.8(6)
C3A N6A C25A 115.0(4)
N8A C6A C7A 122.6(5)
N8A C6A C5A 131.2(6)
C7A C6A C5A 106.1(5)
C31A N7A C7A 115.3(5)
N7A C7A C6A 121.3(5)
N7A C7A C8A 131.5(6)
C6A C7A C8A 107.1(4)
C6A N8A C26A 116.0(5)
C9A C8A N2A 121.4(5)
C9A C8A C7A 131.8(5)
N2A C8A C7A 106.7(5)
C8A C9A C10A 122.5(4)
C8A C9A C32A 118.7(5)
C10A C9A C32A 118.8(5)
N3A C10A C9A 126.8(5)
N3A C10A C11A 108.9(4)
C9A C10A C11A 123.9(4)
C12A C11A C10A 106.8(4)
C12A C11A H11A 126.6
C10A C11A H11A 126.6
C11A C12A C13A 107.1(5)
C11A C12A H12A 126.4
C13A C12A H12A 126.4
N3A C13A C14A 125.4(5)
N3A C13A C12A 108.4(4)
C14A C13A C12A 125.8(5)
C15A C14A C13A 124.9(5)
C15A C14A C42A 119.1(4)
C13A C14A C42A 116.0(5)
N4A C15A C14A 124.2(4)
N4A C15A C16A 108.3(4)
C14A C15A C16A 127.5(4)
C17A C16A C15A 108.0(4)
C17A C16A H16A 126.0
C15A C16A H16A 126.0
C16A C17A C18A 107.7(4)
C16A C17A H17A 126.2
C18A C17A H17A 126.2
N4A C18A C19A 126.4(4)
N4A C18A C17A 108.6(4)
C19A C18A C17A 125.0(4)
C1A C19A C18A 122.2(4)
C1A C19A C52A 119.3(4)
C18A C19A C52A 118.1(4)
N5A C20A C25A 122.8(5)
N5A C20A C21A 116.0(5)
C25A C20A C21A 121.1(4)
C20A C21A C22A 114.2(5)
C20A C21A H21G 108.7
C22A C21A H21G 108.7
C20A C21A H21H 108.7
C22A C21A H21H 108.7
H21G C21A H21H 107.6
C21A C22A C23A 111.6(6)
C21A C22A H22F 109.3
C23A C22A H22F 109.3
C21A C22A H22G 109.3
C23A C22A H22G 109.3
H22F C22A H22G 108.0
C24A C23A C22A 112.2(8)
C24A C23A H23F 109.2
C22A C23A H23F 109.2
C24A C23A H23G 109.2
C22A C23A H23G 109.2
H23F C23A H23G 107.9
C23A C24A C25A 112.2(6)
C23A C24A H24G 109.2
C25A C24A H24G 109.2
C23A C24A H24H 109.2
C25A C24A H24H 109.2
H24G C24A H24H 107.9
N6A C25A C20A 123.0(4)
N6A C25A C24A 115.1(5)
C20A C25A C24A 121.7(6)
N8A C26A C31A 122.2(5)
N8A C26A C27A 118.3(6)
C31A C26A C27A 119.4(5)
C26A C27A C28A 112.8(6)
C26A C27A H27I 109.0
C28A C27A H27I 109.0
C26A C27A H27J 109.0
C28A C27A H27J 109.0
H27I C27A H27J 107.8
C29A C28A C27A 110.1(6)
C29A C28A H28I 109.6
C27A C28A H28I 109.6
C29A C28A H28J 109.6
C27A C28A H28J 109.6
H28I C28A H28J 108.2
C28A C29A C30A 110.1(5)
C28A C29A H29I 109.6
C30A C29A H29I 109.6
C28A C29A H29J 109.6
C30A C29A H29J 109.6
H29I C29A H29J 108.2
C31A C30A C29A 113.5(6)
C31A C30A H30I 108.9
C29A C30A H30I 108.9
C31A C30A H30J 108.9
C29A C30A H30J 108.9
H30I C30A H30J 107.7
N7A C31A C26A 122.6(4)
N7A C31A C30A 114.8(6)
C26A C31A C30A 122.4(6)
C37A C32A C33A 117.7(4)
C37A C32A C9A 121.2(4)
C33A C32A C9A 120.4(5)
C32A C33A C34A 120.4(5)
C32A C33A H33A 119.8
C34A C33A H33A 119.8
C35A C34A C33A 122.0(5)
C35A C34A H34A 119.0
C33A C34A H34A 119.0
C34A C35A C36A 116.5(5)
C34A C35A C38A 119.7(5)
C36A C35A C38A 123.7(5)
C37A C36A C35A 121.9(4)
C37A C36A H36A 119.0
C35A C36A H36A 119.0
C32A C37A C36A 121.3(4)
C32A C37A H37A 119.3
C36A C37A H37A 119.3
C39A C38A C40A 108.6(5)
C39A C38A C35A 111.6(6)
C40A C38A C35A 110.7(4)
C39A C38A C41A 111.6(5)
C40A C38A C41A 107.7(6)
C35A C38A C41A 106.5(5)
C38A C39A H39J 109.5
C38A C39A H39K 109.5
H39J C39A H39K 109.5
C38A C39A H39L 109.5
H39J C39A H39L 109.5
H39K C39A H39L 109.5
C38A C40A H40J 109.5
C38A C40A H40K 109.5
H40J C40A H40K 109.5
C38A C40A H40L 109.5
H40J C40A H40L 109.5
H40K C40A H40L 109.5
C38A C41A H41J 109.5
C38A C41A H41K 109.5
H41J C41A H41K 109.5
C38A C41A H41L 109.5
H41J C41A H41L 109.5
H41K C41A H41L 109.5
C47A C42A C43A 116.8(4)
C47A C42A C14A 122.8(4)
C43A C42A C14A 120.3(4)
C44A C43A C42A 121.7(5)
C44A C43A H43A 119.2
C42A C43A H43A 119.2
C43A C44A C45A 122.4(5)
C43A C44A H44A 118.8
C45A C44A H44A 118.8
C44A C45A C46A 115.2(5)
C44A C45A C48A 124.1(5)
C46A C45A C48A 120.7(5)
C47A C46A C45A 121.9(5)
C47A C46A H46A 119.0
C45A C46A H46A 119.0
C46A C47A C42A 122.0(5)
C46A C47A H47A 119.0
C42A C47A H47A 119.0
C49A C48A C51A 113.9(7)
C49A C48A C45A 111.8(4)
C51A C48A C45A 108.9(5)
C49A C48A C50A 105.9(6)
C51A C48A C50A 105.0(5)
C45A C48A C50A 111.2(6)
C48A C49A H49J 109.5
C48A C49A H49K 109.5
H49J C49A H49K 109.5
C48A C49A H49L 109.5
H49J C49A H49L 109.5
H49K C49A H49L 109.5
C48A C50A H50J 109.5
C48A C50A H50K 109.5
H50J C50A H50K 109.5
C48A C50A H50L 109.5
H50J C50A H50L 109.5
H50K C50A H50L 109.5
C48A C51A H51J 109.5
C48A C51A H51K 109.5
H51J C51A H51K 109.5
C48A C51A H51L 109.5
H51J C51A H51L 109.5
H51K C51A H51L 109.5
C57A C52A C53A 118.1(4)
C57A C52A C19A 121.2(4)
C53A C52A C19A 120.6(4)
C54A C53A C52A 120.3(4)
C54A C53A H53A 119.9
C52A C53A H53A 119.9
C55A C54A C53A 122.2(5)
C55A C54A H54A 118.9
C53A C54A H54A 118.9
C54A C55A C56A 117.3(4)
C54A C55A C58A 121.8(5)
C56A C55A C58A 120.9(4)
C55A C56A C57A 121.5(4)
C55A C56A H56A 119.2
C57A C56A H56A 119.2
C52A C57A C56A 120.6(4)
C52A C57A H57A 119.7
C56A C57A H57A 119.7
C61A C58A C60A 109.8(10)
C61A C58A C59A 109.4(8)
C60A C58A C59A 107.3(7)
C61A C58A C55A 109.0(5)
C60A C58A C55A 108.9(4)
C59A C58A C55A 112.5(5)
C58A C59A H59J 109.5
C58A C59A H59K 109.5
H59J C59A H59K 109.5
C58A C59A H59L 109.5
H59J C59A H59L 109.5
H59K C59A H59L 109.5
C58A C60A H60J 109.5
C58A C60A H60K 109.5
H60J C60A H60K 109.5
C58A C60A H60L 109.5
H60J C60A H60L 109.5
H60K C60A H60L 109.5
C58A C61A H61J 109.5
C58A C61A H61K 109.5
H61J C61A H61K 109.5
C58A C61A H61L 109.5
H61J C61A H61L 109.5
H61K C61A H61L 109.5
N4B Cu1B N2B 167.62(14)
N4B Cu1B N3B 96.47(13)
N2B Cu1B N3B 90.89(13)
N4B Cu1B N1B 92.02(14)
N2B Cu1B N1B 82.52(14)
N3B Cu1B N1B 167.23(14)
C4B N1B C1B 110.7(3)
C4B N1B Cu1B 114.8(3)
C1B N1B Cu1B 131.3(3)
C19B C1B N1B 119.3(3)
C19B C1B C2B 135.0(3)
N1B C1B C2B 105.3(3)
C8B N2B C5B 111.7(3)
C8B N2B Cu1B 132.2(3)
C5B N2B Cu1B 114.4(3)
N5B C2B C3B 121.3(4)
N5B C2B C1B 130.1(4)
C3B C2B C1B 108.6(3)
C10B N3B C13B 108.1(3)
C10B N3B Cu1B 126.4(3)
C13B N3B Cu1B 123.8(2)
N6B C3B C2B 123.5(3)
N6B C3B C4B 129.5(4)
C2B C3B C4B 107.0(3)
C18B N4B C15B 107.8(3)
C18B N4B Cu1B 125.0(3)
C15B N4B Cu1B 124.4(2)
N1B C4B C5B 113.2(3)
N1B C4B C3B 107.9(3)
C5B C4B C3B 138.8(4)
C20B N5B C2B 115.2(4)
N2B C5B C4B 114.2(3)
N2B C5B C6B 106.5(3)
C4B C5B C6B 139.2(4)
C3B N6B C25B 114.9(4)
N7B C6B C7B 122.3(4)
N7B C6B C5B 130.0(3)
C7B C6B C5B 107.6(3)
C26B N7B C6B 115.2(3)
N8B C7B C6B 121.3(4)
N8B C7B C8B 133.1(4)
C6B C7B C8B 105.5(3)
C7B N8B C31B 116.7(3)
N2B C8B C9B 121.2(4)
N2B C8B C7B 107.9(3)
C9B C8B C7B 130.9(3)
C8B C9B C10B 122.0(3)
C8B C9B C32B 118.0(3)
C10B C9B C32B 120.0(3)
N3B C10B C9B 126.5(3)
N3B C10B C11B 109.4(3)
C9B C10B C11B 124.0(3)
C12B C11B C10B 106.8(3)
C12B C11B H11B 126.6
C10B C11B H11B 126.6
C11B C12B C13B 107.3(4)
C11B C12B H12B 126.3
C13B C12B H12B 126.3
N3B C13B C14B 125.6(3)
N3B C13B C12B 108.3(3)
C14B C13B C12B 125.9(4)
C13B C14B C15B 124.3(4)
C13B C14B C42B 118.4(3)
C15B C14B C42B 117.3(4)
N4B C15B C16B 108.6(3)
N4B C15B C14B 123.9(4)
C16B C15B C14B 127.5(4)
C17B C16B C15B 107.9(4)
C17B C16B H16B 126.1
C15B C16B H16B 126.1
C16B C17B C18B 107.3(4)
C16B C17B H17B 126.4
C18B C17B H17B 126.4
N4B C18B C19B 127.3(4)
N4B C18B C17B 108.4(4)
C19B C18B C17B 124.1(4)
C1B C19B C18B 123.2(3)
C1B C19B C52B 120.3(3)
C18B C19B C52B 116.4(3)
N5B C20B C25B 122.8(4)
N5B C20B C21B 116.0(4)
C25B C20B C21B 121.1(4)
C22B C21B C20B 113.4(4)
C22B C21B H21E 108.9
C20B C21B H21E 108.9
C22B C21B H21F 108.9
C20B C21B H21F 108.9
H21E C21B H21F 107.7
C21B C22B C23B 111.1(3)
C21B C22B H22D 109.4
C23B C22B H22D 109.4
C21B C22B H22E 109.4
C23B C22B H22E 109.4
H22D C22B H22E 108.0
C22B C23B C24B 111.1(4)
C22B C23B H23D 109.4
C24B C23B H23D 109.4
C22B C23B H23E 109.4
C24B C23B H23E 109.4
H23D C23B H23E 108.0
C25B C24B C23B 112.3(4)
C25B C24B H24E 109.1
C23B C24B H24E 109.1
C25B C24B H24F 109.1
C23B C24B H24F 109.1
H24E C24B H24F 107.9
N6B C25B C20B 122.1(4)
N6B C25B C24B 116.2(4)
C20B C25B C24B 121.6(4)
N7B C26B C31B 122.7(4)
N7B C26B C27B 117.5(4)
C31B C26B C27B 119.7(4)
C28B C27B C26B 115.2(4)
C28B C27B H27G 108.5
C26B C27B H27G 108.5
C28B C27B H27H 108.5
C26B C27B H27H 108.5
H27G C27B H27H 107.5
C29B C28B C27B 120.3(6)
C29B C28B H28G 107.2
C27B C28B H28G 107.2
C29B C28B H28H 107.2
C27B C28B H28H 107.2
H28G C28B H28H 106.9
C28B C29B C30B 120.6(6)
C28B C29B H29G 107.2
C30B C29B H29G 107.2
C28B C29B H29H 107.2
C30B C29B H29H 107.2
H29G C29B H29H 106.8
C29B C30B C31B 115.1(4)
C29B C30B H30G 108.5
C31B C30B H30G 108.5
C29B C30B H30H 108.5
C31B C30B H30H 108.5
H30G C30B H30H 107.5
N8B C31B C26B 121.5(4)
N8B C31B C30B 117.0(4)
C26B C31B C30B 121.3(4)
C33B C32B C37B 117.2(3)
C33B C32B C9B 123.1(3)
C37B C32B C9B 119.8(4)
C34B C33B C32B 122.0(4)
C34B C33B H33B 119.0
C32B C33B H33B 119.0
C35B C34B C33B 120.9(4)
C35B C34B H34B 119.6
C33B C34B H34B 119.6
C34B C35B C36B 117.3(4)
C34B C35B C38B 122.7(4)
C36B C35B C38B 120.0(4)
C37B C36B C35B 122.7(4)
C37B C36B H36B 118.6
C35B C36B H36B 118.6
C36B C37B C32B 119.8(4)
C36B C37B H37B 120.1
C32B C37B H37B 120.1
C41B C38B C35B 110.5(4)
C41B C38B C40B 108.6(4)
C35B C38B C40B 112.3(4)
C41B C38B C39B 110.1(4)
C35B C38B C39B 109.1(4)
C40B C38B C39B 106.2(4)
C38B C39B H39G 109.5
C38B C39B H39H 109.5
H39G C39B H39H 109.5
C38B C39B H39I 109.5
H39G C39B H39I 109.5
H39H C39B H39I 109.5
C38B C40B H40G 109.5
C38B C40B H40H 109.5
H40G C40B H40H 109.5
C38B C40B H40I 109.5
H40G C40B H40I 109.5
H40H C40B H40I 109.5
C38B C41B H41G 109.5
C38B C41B H41H 109.5
H41G C41B H41H 109.5
C38B C41B H41I 109.5
H41G C41B H41I 109.5
H41H C41B H41I 109.5
C43B C42B C47B 116.4(4)
C43B C42B C14B 121.5(4)
C47B C42B C14B 122.1(4)
C44B C43B C42B 122.1(4)
C44B C43B H43B 118.9
C42B C43B H43B 118.9
C43B C44B C45B 121.8(4)
C43B C44B H44B 119.1
C45B C44B H44B 119.1
C46B C45B C44B 116.1(4)
C46B C45B C48B 122.6(4)
C44B C45B C48B 121.3(4)
C47B C46B C45B 122.2(4)
C47B C46B H46B 118.9
C45B C46B H46B 118.9
C46B C47B C42B 121.4(4)
C46B C47B H47B 119.3
C42B C47B H47B 119.3
C50B C48B C45B 113.5(4)
C50B C48B C49B 109.0(4)
C45B C48B C49B 108.3(4)
C50B C48B C51B 108.4(4)
C45B C48B C51B 108.7(4)
C49B C48B C51B 108.9(5)
C48B C49B H49G 109.5
C48B C49B H49H 109.5
H49G C49B H49H 109.5
C48B C49B H49I 109.5
H49G C49B H49I 109.5
H49H C49B H49I 109.5
C48B C50B H50G 109.5
C48B C50B H50H 109.5
H50G C50B H50H 109.5
C48B C50B H50I 109.5
H50G C50B H50I 109.5
H50H C50B H50I 109.5
C48B C51B H51G 109.5
C48B C51B H51H 109.5
H51G C51B H51H 109.5
C48B C51B H51I 109.5
H51G C51B H51I 109.5
H51H C51B H51I 109.5
C53B C52B C57B 117.3(4)
C53B C52B C19B 119.3(4)
C57B C52B C19B 123.4(4)
C52B C53B C54B 122.0(4)
C52B C53B H53B 119.0
C54B C53B H53B 119.0
C53B C54B C55B 120.4(4)
C53B C54B H54B 119.8
C55B C54B H54B 119.8
C56B C55B C54B 117.2(4)
C56B C55B C58B 120.4(4)
C54B C55B C58B 122.4(4)
C57B C56B C55B 123.0(4)
C57B C56B H56B 118.5
C55B C56B H56B 118.5
C56B C57B C52B 120.1(4)
C56B C57B H57B 120.0
C52B C57B H57B 120.0
C60B C58B C59B 109.9(6)
C60B C58B C55B 110.4(5)
C59B C58B C55B 112.7(5)
C60B C58B C61B 111.5(7)
C59B C58B C61B 104.0(5)
C55B C58B C61B 108.2(5)
C58B C59B H59G 109.5
C58B C59B H59H 109.5
H59G C59B H59H 109.5
C58B C59B H59I 109.5
H59G C59B H59I 109.5
H59H C59B H59I 109.5
C58B C60B H60G 109.5
C58B C60B H60H 109.5
H60G C60B H60H 109.5
C58B C60B H60I 109.5
H60G C60B H60I 109.5
H60H C60B H60I 109.5
C58B C61B H61G 109.5
C58B C61B H61H 109.5
H61G C61B H61H 109.5
C58B C61B H61I 109.5
H61G C61B H61I 109.5
H61H C61B H61I 109.5
N3C Cu1C N4C 97.21(14)
N3C Cu1C N1C 167.21(14)
N4C Cu1C N1C 90.93(14)
N3C Cu1C N2C 91.40(14)
N4C Cu1C N2C 167.20(15)
N1C Cu1C N2C 82.35(14)
C4C N1C C1C 112.4(3)
C4C N1C Cu1C 115.3(3)
C1C N1C Cu1C 130.7(3)
C19C C1C N1C 123.5(3)
C19C C1C C2C 131.7(4)
N1C C1C C2C 104.8(3)
C5C N2C C8C 113.2(3)
C5C N2C Cu1C 113.0(3)
C8C N2C Cu1C 130.4(3)
N5C C2C C3C 122.9(4)
N5C C2C C1C 129.9(3)
C3C C2C C1C 107.2(3)
C10C N3C C13C 106.7(3)
C10C N3C Cu1C 126.2(3)
C13C N3C Cu1C 123.9(3)
N6C C3C C2C 122.5(4)
N6C C3C C4C 129.4(4)
C2C C3C C4C 108.1(4)
C18C N4C C15C 106.8(3)
C18C N4C Cu1C 127.2(3)
C15C N4C Cu1C 124.1(3)
N1C C4C C5C 113.0(4)
N1C C4C C3C 106.7(4)
C5C C4C C3C 140.3(4)
C20C N5C C2C 114.7(3)
N2C C5C C4C 115.7(3)
N2C C5C C6C 107.1(3)
C4C C5C C6C 136.9(4)
C25C N6C C3C 115.3(4)
N7C C6C C7C 123.9(4)
N7C C6C C5C 129.2(4)
C7C C6C C5C 106.9(3)
C26C N7C C6C 113.7(4)
N8C C7C C6C 121.7(4)
N8C C7C C8C 130.6(4)
C6C C7C C8C 107.6(4)
C31C N8C C7C 114.4(4)
C9C C8C N2C 121.9(4)
C9C C8C C7C 133.3(4)
N2C C8C C7C 104.7(4)
C8C C9C C10C 122.0(4)
C8C C9C C32C 123.5(4)
C10C C9C C32C 114.5(4)
N3C C10C C11C 109.5(4)
N3C C10C C9C 126.0(4)
C11C C10C C9C 124.5(4)
C12C C11C C10C 107.3(4)
C12C C11C H11C 126.3
C10C C11C H11C 126.3
C11C C12C C13C 108.2(4)
C11C C12C H12C 125.9
C13C C12C H12C 125.9
C14C C13C N3C 123.9(4)
C14C C13C C12C 127.7(4)
N3C C13C C12C 108.3(4)
C13C C14C C15C 124.9(4)
C13C C14C C42C 118.0(4)
C15C C14C C42C 117.1(3)
N4C C15C C14C 124.2(3)
N4C C15C C16C 108.6(3)
C14C C15C C16C 127.2(4)
C17C C16C C15C 107.7(3)
C17C C16C H16C 126.1
C15C C16C H16C 126.1
C16C C17C C18C 108.1(4)
C16C C17C H17C 125.9
C18C C17C H17C 125.9
N4C C18C C19C 125.7(3)
N4C C18C C17C 108.6(3)
C19C C18C C17C 125.7(4)
C1C C19C C18C 121.1(4)
C1C C19C C52C 120.2(3)
C18C C19C C52C 118.7(3)
N5C C20C C25C 122.5(4)
N5C C20C C21C 116.6(4)
C25C C20C C21C 120.9(4)
C22C C21C C20C 113.4(4)
C22C C21C H21A 108.9
C20C C21C H21A 108.9
C22C C21C H21B 108.9
C20C C21C H21B 108.9
H21A C21C H21B 107.7
C23C C22C C21C 124.0(6)
C23C C22C H22A 106.3
C21C C22C H22A 106.3
C23C C22C H22B 106.3
C21C C22C H22B 106.3
H22A C22C H22B 106.4
C22C C23C C24C 121.8(6)
C22C C23C H23A 106.9
C24C C23C H23A 106.9
C22C C23C H23B 106.9
C24C C23C H23B 106.9
H23A C23C H23B 106.7
C23C C24C C25C 113.9(4)
C23C C24C H24A 108.8
C25C C24C H24A 108.8
C23C C24C H24B 108.8
C25C C24C H24B 108.8
H24A C24C H24B 107.7
N6C C25C C20C 121.4(4)
N6C C25C C24C 118.1(4)
C20C C25C C24C 120.4(4)
N7C C26C C31C 123.0(4)
N7C C26C C27C 115.7(4)
C31C C26C C27C 121.4(4)
C26C C27C C28C 113.0(4)
C26C C27C H27A 109.0
C28C C27C H27A 109.0
C26C C27C H27B 109.0
C28C C27C H27B 109.0
H27A C27C H27B 107.8
C27C C28C C29C 110.9(4)
C27C C28C H28A 109.5
C29C C28C H28A 109.5
C27C C28C H28B 109.5
C29C C28C H28B 109.5
H28A C28C H28B 108.0
C30C C29C C28C 110.1(4)
C30C C29C H29A 109.6
C28C C29C H29A 109.6
C30C C29C H29B 109.6
C28C C29C H29B 109.6
H29A C29C H29B 108.1
C31C C30C C29C 113.8(4)
C31C C30C H30A 108.8
C29C C30C H30A 108.8
C31C C30C H30B 108.8
C29C C30C H30B 108.8
H30A C30C H30B 107.7
N8C C31C C26C 123.2(4)
N8C C31C C30C 115.8(4)
C26C C31C C30C 120.9(4)
C33C C32C C37C 117.3(4)
C33C C32C C9C 123.6(4)
C37C C32C C9C 119.0(4)
C34C C33C C32C 120.9(5)
C34C C33C H33C 119.5
C32C C33C H33C 119.5
C33C C34C C35C 122.5(4)
C33C C34C H34C 118.7
C35C C34C H34C 118.7
C36C C35C C34C 117.0(4)
C36C C35C C38C 121.8(5)
C34C C35C C38C 121.2(5)
C35C C36C C37C 121.1(5)
C35C C36C H36C 119.5
C37C C36C H36C 119.5
C32C C37C C36C 121.2(4)
C32C C37C H37C 119.4
C36C C37C H37C 119.4
C41C C38C C40C 123.3(8)
C41C C38C C35C 114.2(5)
C40C C38C C35C 112.9(6)
C41C C38C C39C 97.8(8)
C40C C38C C39C 98.9(8)
C35C C38C C39C 105.0(6)
C38C C39C H39A 109.5
C38C C39C H39B 109.5
H39A C39C H39B 109.5
C38C C39C H39C 109.5
H39A C39C H39C 109.5
H39B C39C H39C 109.5
C38C C40C H40A 109.5
C38C C40C H40B 109.5
H40A C40C H40B 109.5
C38C C40C H40C 109.5
H40A C40C H40C 109.5
H40B C40C H40C 109.5
C38C C41C H41A 109.5
C38C C41C H41B 109.5
H41A C41C H41B 109.5
C38C C41C H41C 109.5
H41A C41C H41C 109.5
H41B C41C H41C 109.5
C43C C42C C47C 117.5(4)
C43C C42C C14C 122.3(4)
C47C C42C C14C 120.2(4)
C44C C43C C42C 121.5(4)
C44C C43C H43C 119.2
C42C C43C H43C 119.2
C43C C44C C45C 121.5(4)
C43C C44C H44C 119.3
C45C C44C H44C 119.3
C44C C45C C46C 116.8(4)
C44C C45C C48C 123.0(4)
C46C C45C C48C 120.3(4)
C47C C46C C45C 122.1(4)
C47C C46C H46C 118.9
C45C C46C H46C 118.9
C46C C47C C42C 120.5(4)
C46C C47C H47C 119.7
C42C C47C H47C 119.7
C49C C48C C50C 109.5(4)
C49C C48C C45C 110.4(4)
C50C C48C C45C 108.3(4)
C49C C48C C51C 108.2(4)
C50C C48C C51C 108.0(5)
C45C C48C C51C 112.4(4)
C48C C49C H49A 109.5
C48C C49C H49B 109.5
H49A C49C H49B 109.5
C48C C49C H49C 109.5
H49A C49C H49C 109.5
H49B C49C H49C 109.5
C48C C50C H50A 109.5
C48C C50C H50B 109.5
H50A C50C H50B 109.5
C48C C50C H50C 109.5
H50A C50C H50C 109.5
H50B C50C H50C 109.5
C48C C51C H51A 109.5
C48C C51C H51B 109.5
H51A C51C H51B 109.5
C48C C51C H51C 109.5
H51A C51C H51C 109.5
H51B C51C H51C 109.5
C53C C52C C57C 118.9(4)
C53C C52C C19C 122.1(4)
C57C C52C C19C 119.0(4)
C52C C53C C54C 119.4(4)
C52C C53C H53C 120.3
C54C C53C H53C 120.3
C55C C54C C53C 122.5(4)
C55C C54C H54C 118.7
C53C C54C H54C 118.7
C54C C55C C56C 116.9(4)
C54C C55C C58C 123.2(4)
C56C C55C C58C 119.9(4)
C57C C56C C55C 121.2(4)
C57C C56C H56C 119.4
C55C C56C H56C 119.4
C56C C57C C52C 121.1(4)
C56C C57C H57C 119.5
C52C C57C H57C 119.5
C61C C58C C60C 105.8(6)
C61C C58C C55C 110.1(4)
C60C C58C C55C 112.2(4)
C61C C58C C59C 114.3(7)
C60C C58C C59C 107.8(4)
C55C C58C C59C 106.8(5)
C58C C59C H59A 109.5
C58C C59C H59B 109.5
H59A C59C H59B 109.5
C58C C59C H59C 109.5
H59A C59C H59C 109.5
H59B C59C H59C 109.5
C58C C60C H60A 109.5
C58C C60C H60B 109.5
H60A C60C H60B 109.5
C58C C60C H60C 109.5
H60A C60C H60C 109.5
H60B C60C H60C 109.5
C58C C61C H61A 109.5
C58C C61C H61B 109.5
H61A C61C H61B 109.5
C58C C61C H61C 109.5
H61A C61C H61C 109.5
H61B C61C H61C 109.5
N3D Cu1D N4D 97.05(15)
N3D Cu1D N1D 162.96(16)
N4D Cu1D N1D 90.97(15)
N3D Cu1D N2D 91.81(15)
N4D Cu1D N2D 169.36(15)
N1D Cu1D N2D 82.08(15)
C4D N1D C1D 112.6(4)
C4D N1D Cu1D 115.0(3)
C1D N1D Cu1D 131.7(3)
C19D C1D N1D 121.2(4)
C19D C1D C2D 133.5(4)
N1D C1D C2D 105.3(4)
C5D N2D C8D 110.9(4)
C5D N2D Cu1D 113.8(3)
C8D N2D Cu1D 129.0(3)
N5D C2D C3D 122.9(4)
N5D C2D C1D 129.0(4)
C3D C2D C1D 108.0(4)
C10D N3D C13D 108.0(3)
C10D N3D Cu1D 126.6(3)
C13D N3D Cu1D 123.9(3)
N6D C3D C2D 122.9(4)
N6D C3D C4D 130.7(4)
C2D C3D C4D 106.4(4)
C15D N4D C18D 106.8(4)
C15D N4D Cu1D 124.1(3)
C18D N4D Cu1D 125.8(3)
N1D C4D C5D 114.4(4)
N1D C4D C3D 107.2(4)
C5D C4D C3D 138.0(5)
C20D N5D C2D 113.8(4)
N2D C5D C4D 113.4(4)
N2D C5D C6D 108.6(4)
C4D C5D C6D 137.7(4)
C3D N6D C25D 114.1(4)
N7D C6D C5D 131.8(4)
N7D C6D C7D 120.9(4)
C5D C6D C7D 107.2(4)
C26D N7D C6D 115.9(4)
N8D C7D C6D 122.6(4)
N8D C7D C8D 131.2(4)
C6D C7D C8D 106.1(4)
C7D N8D C31D 115.9(4)
N2D C8D C9D 122.9(4)
N2D C8D C7D 106.5(3)
C9D C8D C7D 129.7(4)
C8D C9D C10D 122.3(4)
C8D C9D C32D 118.4(4)
C10D C9D C32D 119.1(4)
N3D C10D C9D 125.6(4)
N3D C10D C11D 108.6(4)
C9D C10D C11D 125.7(4)
C12D C11D C10D 107.5(4)
C12D C11D H11D 126.3
C10D C11D H11D 126.3
C11D C12D C13D 107.6(4)
C11D C12D H12D 126.2
C13D C12D H12D 126.2
N3D C13D C14D 124.6(4)
N3D C13D C12D 108.3(4)
C14D C13D C12D 127.1(4)
C13D C14D C15D 125.0(4)
C13D C14D C42D 118.8(4)
C15D C14D C42D 116.1(4)
N4D C15D C14D 124.4(4)
N4D C15D C16D 109.4(4)
C14D C15D C16D 126.0(4)
C17D C16D C15D 106.3(4)
C17D C16D H16D 126.8
C15D C16D H16D 126.8
C16D C17D C18D 108.6(4)
C16D C17D H17D 125.7
C18D C17D H17D 125.7
N4D C18D C17D 108.7(4)
N4D C18D C19D 126.0(4)
C17D C18D C19D 125.0(4)
C1D C19D C18D 123.7(4)
C1D C19D C52D 117.8(4)
C18D C19D C52D 118.4(4)
N5D C20D C25D 124.7(4)
N5D C20D C21D 115.0(5)
C25D C20D C21D 120.2(5)
C22D C21D C20D 114.0(5)
C22D C21D H21C 108.7
C20D C21D H21C 108.7
C22D C21D H21D 108.7
C20D C21D H21D 108.7
H21C C21D H21D 107.6
C21D C22D C23D 111.7(5)
C21D C22D H22C 109.3
C23D C22D H22C 109.3
C21D C22D H22H 109.3
C23D C22D H22H 109.3
H22C C22D H22H 107.9
C22D C23D C24D 110.2(5)
C22D C23D H23C 109.6
C24D C23D H23C 109.6
C22D C23D H23H 109.6
C24D C23D H23H 109.6
H23C C23D H23H 108.1
C25D C24D C23D 112.1(5)
C25D C24D H24C 109.2
C23D C24D H24C 109.2
C25D C24D H24D 109.2
C23D C24D H24D 109.2
H24C C24D H24D 107.9
N6D C25D C20D 121.5(5)
N6D C25D C24D 116.0(5)
C20D C25D C24D 122.5(4)
N7D C26D C31D 122.6(5)
N7D C26D C27D 116.4(5)
C31D C26D C27D 121.0(5)
C29E C27D C26D 115(2)
C26D C27D C28D 112.6(10)
C26D C27D H27C 109.1
C28D C27D H27C 109.1
C29E C27D H27D 125.4
C26D C27D H27D 109.1
C28D C27D H27D 109.1
H27C C27D H27D 107.8
C29E C27D H27E 108.5
C26D C27D H27E 108.5
H27C C27D H27E 127.4
C29E C27D H27F 108.5
C26D C27D H27F 108.5
C28D C27D H27F 127.9
H27E C27D H27F 107.5
C31D C30D C29D 114.8(8)
C31D C30D C28E 107.2(8)
C31D C30D H30C 108.6
C29D C30D H30C 108.6
C31D C30D H30D 108.6
C29D C30D H30D 108.6
C28E C30D H30D 139.7
H30C C30D H30D 107.5
C31D C30D H30E 110.3
C29D C30D H30E 130.7
C28E C30D H30E 110.3
C31D C30D H30F 110.3
C28E C30D H30F 110.3
H30E C30D H30F 108.5
N8D C31D C26D 122.1(5)
N8D C31D C30D 115.6(4)
C26D C31D C30D 122.3(5)
C37D C32D C33D 116.7(4)
C37D C32D C9D 120.6(4)
C33D C32D C9D 122.6(4)
C34D C33D C32D 121.5(4)
C34D C33D H33D 119.3
C32D C33D H33D 119.3
C33D C34D C35D 122.5(4)
C33D C34D H34D 118.7
C35D C34D H34D 118.7
C36D C35D C34D 116.4(4)
C36D C35D C38D 122.3(4)
C34D C35D C38D 121.4(4)
C37D C36D C35D 120.9(5)
C37D C36D H36D 119.5
C35D C36D H36D 119.5
C36D C37D C32D 121.8(4)
C36D C37D H37D 119.1
C32D C37D H37D 119.1
C39D C38D C35D 113.0(4)
C39D C38D C40D 109.1(5)
C35D C38D C40D 110.9(5)
C39D C38D C41D 105.6(6)
C35D C38D C41D 109.1(5)
C40D C38D C41D 109.0(5)
C38D C39D H39D 109.5
C38D C39D H39E 109.5
H39D C39D H39E 109.5
C38D C39D H39F 109.5
H39D C39D H39F 109.5
H39E C39D H39F 109.5
C38D C40D H40D 109.5
C38D C40D H40E 109.5
H40D C40D H40E 109.5
C38D C40D H40F 109.5
H40D C40D H40F 109.5
H40E C40D H40F 109.5
C38D C41D H41D 109.5
C38D C41D H41E 109.5
H41D C41D H41E 109.5
C38D C41D H41F 109.5
H41D C41D H41F 109.5
H41E C41D H41F 109.5
C47D C42D C43D 118.0(4)
C47D C42D C14D 120.4(4)
C43D C42D C14D 121.6(4)
C44D C43D C42D 120.1(4)
C44D C43D H43D 120.0
C42D C43D H43D 120.0
C45D C44D C43D 122.8(5)
C45D C44D H44D 118.6
C43D C44D H44D 118.6
C44D C45D C46D 116.5(4)
C44D C45D C48D 121.1(5)
C46D C45D C48D 122.4(5)
C47D C46D C45D 122.0(5)
C47D C46D H46D 119.0
C45D C46D H46D 119.0
C46D C47D C42D 120.6(5)
C46D C47D H47D 119.7
C42D C47D H47D 119.7
C50D C48D C49D 113.3(6)
C50D C48D C45D 110.3(5)
C49D C48D C45D 110.6(5)
C50D C48D C51D 103.5(6)
C49D C48D C51D 107.3(5)
C45D C48D C51D 111.7(5)
C48D C49D H49D 109.5
C48D C49D H49E 109.5
H49D C49D H49E 109.5
C48D C49D H49F 109.5
H49D C49D H49F 109.5
H49E C49D H49F 109.5
C48D C50D H50D 109.5
C48D C50D H50E 109.5
H50D C50D H50E 109.5
C48D C50D H50F 109.5
H50D C50D H50F 109.5
H50E C50D H50F 109.5
C48D C51D H51D 109.5
C48D C51D H51E 109.5
H51D C51D H51E 109.5
C48D C51D H51F 109.5
H51D C51D H51F 109.5
H51E C51D H51F 109.5
C53D C52D C57D 118.3(4)
C53D C52D C19D 120.0(4)
C57D C52D C19D 121.1(4)
C52D C53D C54D 120.5(4)
C52D C53D H53D 119.7
C54D C53D H53D 119.7
C55D C54D C53D 120.8(4)
C55D C54D H54D 119.6
C53D C54D H54D 119.6
C54D C55D C56D 118.7(4)
C54D C55D C58D 122.2(4)
C56D C55D C58D 119.1(4)
C55D C56D C57D 120.9(5)
C55D C56D H56D 119.5
C57D C56D H56D 119.5
C52D C57D C56D 120.6(5)
C52D C57D H57D 119.7
C56D C57D H57D 119.7
C61D C58D C59D 107.3(5)
C61D C58D C60D 111.3(4)
C59D C58D C60D 108.4(5)
C61D C58D C55D 109.9(4)
C59D C58D C55D 111.1(4)
C60D C58D C55D 109.0(4)
C58D C59D H59D 109.5
C58D C59D H59E 109.5
H59D C59D H59E 109.5
C58D C59D H59F 109.5
H59D C59D H59F 109.5
H59E C59D H59F 109.5
C58D C60D H60D 109.5
C58D C60D H60E 109.5
H60D C60D H60E 109.5
C58D C60D H60F 109.5
H60D C60D H60F 109.5
H60E C60D H60F 109.5
C58D C61D H61D 109.5
C58D C61D H61E 109.5
H61D C61D H61E 109.5
C58D C61D H61F 109.5
H61D C61D H61F 109.5
H61E C61D H61F 109.5
C29D C28D C27D 117.3(18)
C29D C28D H28C 108.0
C27D C28D H28C 108.0
C29D C28D H28D 108.0
C27D C28D H28D 108.0
H28C C28D H28D 107.2
C28D C29D C30D 109(3)
C28D C29D H29C 109.9
C30D C29D H29C 109.9
C28D C29D H29D 109.9
C30D C29D H29D 109.9
H29C C29D H29D 108.3
C30D C28E C29E 105(4)
C30D C28E H28E 110.7
C29E C28E H28E 110.7
C30D C28E H28F 110.7
C29E C28E H28F 110.7
H28E C28E H28F 108.8
C27D C29E C28E 110(3)
C27D C29E H29E 109.7
C28E C29E H29E 109.7
C27D C29E H29F 109.7
C28E C29E H29F 109.7
H29E C29E H29F 108.2
Cl3A C1 Cl2A 114.5(5)
Cl3A C1 Cl1A 109.8(4)
Cl2A C1 Cl1A 107.5(4)
Cl3A C1 H1 108.3
Cl2A C1 H1 108.3
Cl1A C1 H1 108.3
Cl5A C2 Cl4A 109.8(5)
Cl5A C2 Cl6A 112.0(5)
Cl4A C2 Cl6A 105.7(4)
Cl5A C2 H2 109.7
Cl4A C2 H2 109.7
Cl6A C2 H2 109.7

loop_
_geom_bond_atom_site_label_1
_geom_bond_atom_site_label_2
_geom_bond_distance
Cu1A N4A 1.890(3)
Cu1A N2A 1.907(4)
Cu1A N3A 1.908(4)
Cu1A N1A 1.929(4)
N1A C4A 1.356(6)
N1A C1A 1.381(6)
C1A C19A 1.404(6)
C1A C2A 1.460(7)
N2A C5A 1.350(7)
N2A C8A 1.372(6)
C2A N5A 1.344(6)
C2A C3A 1.428(6)
N3A C10A 1.375(6)
N3A C13A 1.381(7)
C3A N6A 1.321(6)
C3A C4A 1.394(8)
N4A C18A 1.375(6)
N4A C15A 1.387(6)
C4A C5A 1.421(7)
N5A C20A 1.331(6)
C5A C6A 1.475(7)
N6A C25A 1.336(8)
C6A N8A 1.319(8)
C6A C7A 1.424(9)
N7A C31A 1.343(8)
N7A C7A 1.346(6)
C7A C8A 1.458(7)
N8A C26A 1.335(7)
C8A C9A 1.365(8)
C9A C10A 1.432(7)
C9A C32A 1.501(7)
C10A C11A 1.443(8)
C11A C12A 1.395(7)
C11A H11A 0.9500
C12A C13A 1.446(7)
C12A H12A 0.9500
C13A C14A 1.414(7)
C14A C15A 1.394(7)
C14A C42A 1.480(7)
C15A C16A 1.432(6)
C16A C17A 1.346(7)
C16A H16A 0.9500
C17A C18A 1.438(6)
C17A H17A 0.9500
C18A C19A 1.436(7)
C19A C52A 1.481(6)
C20A C25A 1.400(8)
C20A C21A 1.496(8)
C21A C22A 1.507(8)
C21A H21G 0.9900
C21A H21H 0.9900
C22A C23A 1.522(11)
C22A H22F 0.9900
C22A H22G 0.9900
C23A C24A 1.488(13)
C23A H23F 0.9900
C23A H23G 0.9900
C24A C25A 1.528(7)
C24A H24G 0.9900
C24A H24H 0.9900
C26A C31A 1.399(9)
C26A C27A 1.501(9)
C27A C28A 1.535(9)
C27A H27I 0.9900
C27A H27J 0.9900
C28A C29A 1.483(12)
C28A H28I 0.9900
C28A H28J 0.9900
C29A C30A 1.517(11)
C29A H29I 0.9900
C29A H29J 0.9900
C30A C31A 1.509(7)
C30A H30I 0.9900
C30A H30J 0.9900
C32A C37A 1.368(7)
C32A C33A 1.388(7)
C33A C34A 1.387(8)
C33A H33A 0.9500
C34A C35A 1.377(8)
C34A H34A 0.9500
C35A C36A 1.385(7)
C35A C38A 1.541(7)
C36A C37A 1.375(6)
C36A H36A 0.9500
C37A H37A 0.9500
C38A C39A 1.479(10)
C38A C40A 1.539(8)
C38A C41A 1.584(9)
C39A H39J 0.9800
C39A H39K 0.9800
C39A H39L 0.9800
C40A H40J 0.9800
C40A H40K 0.9800
C40A H40L 0.9800
C41A H41J 0.9800
C41A H41K 0.9800
C41A H41L 0.9800
C42A C47A 1.387(7)
C42A C43A 1.391(7)
C43A C44A 1.375(8)
C43A H43A 0.9500
C44A C45A 1.401(8)
C44A H44A 0.9500
C45A C46A 1.414(8)
C45A C48A 1.535(8)
C46A C47A 1.373(7)
C46A H46A 0.9500
C47A H47A 0.9500
C48A C49A 1.495(9)
C48A C51A 1.522(8)
C48A C50A 1.552(9)
C49A H49J 0.9800
C49A H49K 0.9800
C49A H49L 0.9800
C50A H50J 0.9800
C50A H50K 0.9800
C50A H50L 0.9800
C51A H51J 0.9800
C51A H51K 0.9800
C51A H51L 0.9800
C52A C57A 1.379(6)
C52A C53A 1.400(6)
C53A C54A 1.394(7)
C53A H53A 0.9500
C54A C55A 1.373(7)
C54A H54A 0.9500
C55A C56A 1.389(7)
C55A C58A 1.536(7)
C56A C57A 1.403(7)
C56A H56A 0.9500
C57A H57A 0.9500
C58A C61A 1.487(11)
C58A C60A 1.487(9)
C58A C59A 1.514(10)
C59A H59J 0.9800
C59A H59K 0.9800
C59A H59L 0.9800
C60A H60J 0.9800
C60A H60K 0.9800
C60A H60L 0.9800
C61A H61J 0.9800
C61A H61K 0.9800
C61A H61L 0.9800
Cu1B N4B 1.903(3)
Cu1B N2B 1.904(3)
Cu1B N3B 1.906(3)
Cu1B N1B 1.917(3)
N1B C4B 1.366(5)
N1B C1B 1.404(5)
C1B C19B 1.396(6)
C1B C2B 1.450(6)
N2B C8B 1.360(5)
N2B C5B 1.375(5)
C2B N5B 1.358(5)
C2B C3B 1.397(6)
N3B C10B 1.360(5)
N3B C13B 1.383(5)
C3B N6B 1.339(5)
C3B C4B 1.439(5)
N4B C18B 1.366(5)
N4B C15B 1.385(5)
C4B C5B 1.407(6)
N5B C20B 1.338(6)
C5B C6B 1.447(6)
N6B C25B 1.343(5)
C6B N7B 1.344(5)
C6B C7B 1.436(6)
N7B C26B 1.326(6)
C7B N8B 1.325(5)
C7B C8B 1.451(6)
N8B C31B 1.334(5)
C8B C9B 1.402(6)
C9B C10B 1.428(6)
C9B C32B 1.477(5)
C10B C11B 1.442(6)
C11B C12B 1.373(6)
C11B H11B 0.9500
C12B C13B 1.443(6)
C12B H12B 0.9500
C13B C14B 1.396(6)
C14B C15B 1.424(6)
C14B C42B 1.487(6)
C15B C16B 1.410(6)
C16B C17B 1.364(6)
C16B H16B 0.9500
C17B C18B 1.433(6)
C17B H17B 0.9500
C18B C19B 1.428(6)
C19B C52B 1.480(5)
C20B C25B 1.403(7)
C20B C21B 1.534(6)
C21B C22B 1.516(6)
C21B H21E 0.9900
C21B H21F 0.9900
C22B C23B 1.524(7)
C22B H22D 0.9900
C22B H22E 0.9900
C23B C24B 1.529(6)
C23B H23D 0.9900
C23B H23E 0.9900
C24B C25B 1.518(6)
C24B H24E 0.9900
C24B H24F 0.9900
C26B C31B 1.429(6)
C26B C27B 1.502(6)
C27B C28B 1.465(8)
C27B H27G 0.9900
C27B H27H 0.9900
C28B C29B 1.371(9)
C28B H28G 0.9900
C28B H28H 0.9900
C29B C30B 1.481(8)
C29B H29G 0.9900
C29B H29H 0.9900
C30B C31B 1.503(6)
C30B H30G 0.9900
C30B H30H 0.9900
C32B C33B 1.399(6)
C32B C37B 1.407(6)
C33B C34B 1.391(6)
C33B H33B 0.9500
C34B C35B 1.378(6)
C34B H34B 0.9500
C35B C36B 1.399(6)
C35B C38B 1.530(6)
C36B C37B 1.385(6)
C36B H36B 0.9500
C37B H37B 0.9500
C38B C41B 1.513(7)
C38B C40B 1.533(7)
C38B C39B 1.563(7)
C39B H39G 0.9800
C39B H39H 0.9800
C39B H39I 0.9800
C40B H40G 0.9800
C40B H40H 0.9800
C40B H40I 0.9800
C41B H41G 0.9800
C41B H41H 0.9800
C41B H41I 0.9800
C42B C43B 1.391(6)
C42B C47B 1.398(6)
C43B C44B 1.382(6)
C43B H43B 0.9500
C44B C45B 1.398(6)
C44B H44B 0.9500
C45B C46B 1.394(6)
C45B C48B 1.537(6)
C46B C47B 1.386(6)
C46B H46B 0.9500
C47B H47B 0.9500
C48B C50B 1.499(7)
C48B C49B 1.543(7)
C48B C51B 1.558(8)
C49B H49G 0.9800
C49B H49H 0.9800
C49B H49I 0.9800
C50B H50G 0.9800
C50B H50H 0.9800
C50B H50I 0.9800
C51B H51G 0.9800
C51B H51H 0.9800
C51B H51I 0.9800
C52B C53B 1.373(6)
C52B C57B 1.414(6)
C53B C54B 1.392(7)
C53B H53B 0.9500
C54B C55B 1.392(7)
C54B H54B 0.9500
C55B C56B 1.380(7)
C55B C58B 1.526(7)
C56B C57B 1.364(6)
C56B H56B 0.9500
C57B H57B 0.9500
C58B C60B 1.472(10)
C58B C59B 1.515(9)
C58B C61B 1.588(10)
C59B H59G 0.9800
C59B H59H 0.9800
C59B H59I 0.9800
C60B H60G 0.9800
C60B H60H 0.9800
C60B H60I 0.9800
C61B H61G 0.9800
C61B H61H 0.9800
C61B H61I 0.9800
Cu1C N3C 1.890(3)
Cu1C N4C 1.893(3)
Cu1C N1C 1.909(3)
Cu1C N2C 1.931(3)
N1C C4C 1.357(5)
N1C C1C 1.378(5)
C1C C19C 1.374(6)
C1C C2C 1.472(6)
N2C C5C 1.358(5)
N2C C8C 1.391(6)
C2C N5C 1.350(5)
C2C C3C 1.391(6)
N3C C10C 1.372(5)
N3C C13C 1.403(5)
C3C N6C 1.350(5)
C3C C4C 1.436(6)
N4C C18C 1.384(5)
N4C C15C 1.390(5)
C4C C5C 1.403(6)
N5C C20C 1.332(5)
C5C C6C 1.463(6)
N6C C25C 1.340(6)
C6C N7C 1.346(5)
C6C C7C 1.420(6)
N7C C26C 1.340(5)
C7C N8C 1.348(5)
C7C C8C 1.483(6)
N8C C31C 1.345(5)
C8C C9C 1.359(6)
C9C C10C 1.464(6)
C9C C32C 1.491(6)
C10C C11C 1.425(6)
C11C C12C 1.359(6)
C11C H11C 0.9500
C12C C13C 1.420(6)
C12C H12C 0.9500
C13C C14C 1.402(6)
C14C C15C 1.420(6)
C14C C42C 1.488(6)
C15C C16C 1.443(5)
C16C C17C 1.339(6)
C16C H16C 0.9500
C17C C18C 1.441(5)
C17C H17C 0.9500
C18C C19C 1.440(6)
C19C C52C 1.489(6)
C20C C25C 1.434(6)
C20C C21C 1.524(6)
C21C C22C 1.479(7)
C21C H21A 0.9900
C21C H21B 0.9900
C22C C23C 1.328(9)
C22C H22A 0.9900
C22C H22B 0.9900
C23C C24C 1.463(8)
C23C H23A 0.9900
C23C H23B 0.9900
C24C C25C 1.507(6)
C24C H24A 0.9900
C24C H24B 0.9900
C26C C31C 1.412(7)
C26C C27C 1.512(6)
C27C C28C 1.516(7)
C27C H27A 0.9900
C27C H27B 0.9900
C28C C29C 1.533(7)
C28C H28A 0.9900
C28C H28B 0.9900
C29C C30C 1.522(6)
C29C H29A 0.9900
C29C H29B 0.9900
C30C C31C 1.514(6)
C30C H30A 0.9900
C30C H30B 0.9900
C32C C33C 1.385(6)
C32C C37C 1.393(7)
C33C C34C 1.372(6)
C33C H33C 0.9500
C34C C35C 1.383(7)
C34C H34C 0.9500
C35C C36C 1.382(7)
C35C C38C 1.553(7)
C36C C37C 1.393(6)
C36C H36C 0.9500
C37C H37C 0.9500
C38C C41C 1.403(11)
C38C C40C 1.409(11)
C38C C39C 1.663(13)
C39C H39A 0.9800
C39C H39B 0.9800
C39C H39C 0.9800
C40C H40A 0.9800
C40C H40B 0.9800
C40C H40C 0.9800
C41C H41A 0.9800
C41C H41B 0.9800
C41C H41C 0.9800
C42C C43C 1.389(6)
C42C C47C 1.412(6)
C43C C44C 1.388(6)
C43C H43C 0.9500
C44C C45C 1.394(6)
C44C H44C 0.9500
C45C C46C 1.406(6)
C45C C48C 1.533(6)
C46C C47C 1.377(6)
C46C H46C 0.9500
C47C H47C 0.9500
C48C C49C 1.516(7)
C48C C50C 1.524(8)
C48C C51C 1.535(8)
C49C H49A 0.9800
C49C H49B 0.9800
C49C H49C 0.9800
C50C H50A 0.9800
C50C H50B 0.9800
C50C H50C 0.9800
C51C H51A 0.9800
C51C H51B 0.9800
C51C H51C 0.9800
C52C C53C 1.381(6)
C52C C57C 1.391(6)
C53C C54C 1.408(6)
C53C H53C 0.9500
C54C C55C 1.379(6)
C54C H54C 0.9500
C55C C56C 1.405(6)
C55C C58C 1.527(6)
C56C C57C 1.382(6)
C56C H56C 0.9500
C57C H57C 0.9500
C58C C61C 1.508(9)
C58C C60C 1.517(7)
C58C C59C 1.533(9)
C59C H59A 0.9800
C59C H59B 0.9800
C59C H59C 0.9800
C60C H60A 0.9800
C60C H60B 0.9800
C60C H60C 0.9800
C61C H61A 0.9800
C61C H61B 0.9800
C61C H61C 0.9800
Cu1D N3D 1.901(3)
Cu1D N4D 1.910(4)
Cu1D N1D 1.912(4)
Cu1D N2D 1.925(4)
N1D C4D 1.344(6)
N1D C1D 1.375(6)
C1D C19D 1.370(7)
C1D C2D 1.457(7)
N2D C5D 1.368(6)
N2D C8D 1.384(6)
C2D N5D 1.344(6)
C2D C3D 1.400(7)
N3D C10D 1.376(5)
N3D C13D 1.383(6)
C3D N6D 1.346(6)
C3D C4D 1.456(6)
N4D C15D 1.371(6)
N4D C18D 1.387(6)
C4D C5D 1.407(6)
N5D C20D 1.317(7)
C5D C6D 1.423(7)
N6D C25D 1.354(6)
C6D N7D 1.350(7)
C6D C7D 1.436(6)
N7D C26D 1.341(7)
C7D N8D 1.329(6)
C7D C8D 1.469(7)
N8D C31D 1.344(6)
C8D C9D 1.384(6)
C9D C10D 1.432(6)
C9D C32D 1.486(6)
C10D C11D 1.437(6)
C11D C12D 1.366(6)
C11D H11D 0.9500
C12D C13D 1.438(6)
C12D H12D 0.9500
C13D C14D 1.407(6)
C14D C15D 1.421(6)
C14D C42D 1.480(6)
C15D C16D 1.437(6)
C16D C17D 1.358(7)
C16D H16D 0.9500
C17D C18D 1.414(7)
C17D H17D 0.9500
C18D C19D 1.415(7)
C19D C52D 1.514(6)
C20D C25D 1.403(8)
C20D C21D 1.534(7)
C21D C22D 1.507(9)
C21D H21C 0.9900
C21D H21D 0.9900
C22D C23D 1.509(10)
C22D H22C 0.9900
C22D H22H 0.9900
C23D C24D 1.542(8)
C23D H23C 0.9900
C23D H23H 0.9900
C24D C25D 1.493(8)
C24D H24C 0.9900
C24D H24D 0.9900
C26D C31D 1.411(7)
C26D C27D 1.502(8)
C27D C29E 1.33(5)
C27D C28D 1.57(2)
C27D H27C 0.9900
C27D H27D 0.9900
C27D H27E 0.9900
C27D H27F 0.9900
C30D C31D 1.526(7)
C30D C29D 1.551(18)
C30D C28E 1.58(3)
C30D H30C 0.9900
C30D H30D 0.9900
C30D H30E 0.9900
C30D H30F 0.9900
C32D C37D 1.392(7)
C32D C33D 1.394(6)
C33D C34D 1.360(7)
C33D H33D 0.9500
C34D C35D 1.399(7)
C34D H34D 0.9500
C35D C36D 1.395(7)
C35D C38D 1.526(7)
C36D C37D 1.388(7)
C36D H36D 0.9500
C37D H37D 0.9500
C38D C39D 1.522(9)
C38D C40D 1.533(9)
C38D C41D 1.559(10)
C39D H39D 0.9800
C39D H39E 0.9800
C39D H39F 0.9800
C40D H40D 0.9800
C40D H40E 0.9800
C40D H40F 0.9800
C41D H41D 0.9800
C41D H41E 0.9800
C41D H41F 0.9800
C42D C47D 1.394(7)
C42D C43D 1.407(7)
C43D C44D 1.388(7)
C43D H43D 0.9500
C44D C45D 1.381(7)
C44D H44D 0.9500
C45D C46D 1.404(8)
C45D C48D 1.532(7)
C46D C47D 1.390(7)
C46D H46D 0.9500
C47D H47D 0.9500
C48D C50D 1.491(9)
C48D C49D 1.497(9)
C48D C51D 1.555(10)
C49D H49D 0.9800
C49D H49E 0.9800
C49D H49F 0.9800
C50D H50D 0.9800
C50D H50E 0.9800
C50D H50F 0.9800
C51D H51D 0.9800
C51D H51E 0.9800
C51D H51F 0.9800
C52D C53D 1.367(7)
C52D C57D 1.380(7)
C53D C54D 1.405(6)
C53D H53D 0.9500
C54D C55D 1.356(6)
C54D H54D 0.9500
C55D C56D 1.374(7)
C55D C58D 1.545(6)
C56D C57D 1.386(7)
C56D H56D 0.9500
C57D H57D 0.9500
C58D C61D 1.523(9)
C58D C59D 1.532(8)
C58D C60D 1.541(8)
C59D H59D 0.9800
C59D H59E 0.9800
C59D H59F 0.9800
C60D H60D 0.9800
C60D H60E 0.9800
C60D H60F 0.9800
C61D H61D 0.9800
C61D H61E 0.9800
C61D H61F 0.9800
C28D C29D 1.45(4)
C28D H28C 0.9900
C28D H28D 0.9900
C29D H29C 0.9900
C29D H29D 0.9900
C28E C29E 1.64(5)
C28E H28E 0.9900
C28E H28F 0.9900
C29E H29E 0.9900
C29E H29F 0.9900
C1 Cl3A 1.706(8)
C1 Cl2A 1.738(7)
C1 Cl1A 1.767(8)
C1 H1 1.0000
C2 Cl5A 1.696(8)
C2 Cl4A 1.748(8)
C2 Cl6A 1.796(9)
C2 H2 1.0000
